data_7704720
loop_
_publ_author_name
'Kenzler, Sebastian'
'Schrenk, Claudio'
'Schnepf, Andreas'

_publ_section_title
;
 Au<sub>54</sub>(Et<sub>3</sub>P)<sub>18</sub>Cl<sub>12</sub>: a
 structurally related cluster to
 Au<sub>32</sub>(Et<sub>3</sub>P)<sub>12</sub>Cl<sub>8</sub> gives insight
 into the formation process.
;
_journal_issue 31
_journal_name_full 'Dalton transactions (Cambridge, England : 2003)'
_journal_page_first 10765
_journal_page_last 10771
_journal_paper_doi 10.1039/d0dt02262d
_journal_volume 49
_journal_year 2020
_chemical_formula_moiety 'C108 H270 Au53.95 Cl12 P18'
_chemical_formula_sum 'C108 H270 Au53.95 Cl12 P18'
_chemical_formula_weight 13178.43
_space_group_crystal_system monoclinic
_space_group_IT_number 14
_space_group_name_Hall '-P 2yn'
_space_group_name_H-M_alt 'P 1 21/n 1'
_atom_sites_solution_hydrogens geom
_atom_sites_solution_primary direct
_audit_creation_date 2020-04-03
_audit_creation_method
;
Olex2 1.2
(compiled 2018.05.29 svn.r3508 for OlexSys, GUI svn.r5506)
;
_audit_update_record
;
2020-04-24 deposited with the CCDC.	2020-06-29 downloaded from the CCDC.
;
_cell_angle_alpha 90
_cell_angle_beta 93.8630(10)
_cell_angle_gamma 90
_cell_formula_units_Z 2
_cell_length_a 18.4195(13)
_cell_length_b 20.9254(15)
_cell_length_c 27.3606(19)
_cell_measurement_reflns_used 9887
_cell_measurement_temperature 150
_cell_measurement_theta_max 27.241
_cell_measurement_theta_min 2.216
_cell_volume 10521.8(13)
_computing_cell_refinement 'SAINT V8.38A (?, 2016)'
_computing_data_reduction 'SAINT V8.38A (?, 2016)'
_computing_molecular_graphics 'Olex2 (Dolomanov et al., 2009)'
_computing_publication_material 'Olex2 (Dolomanov et al., 2009)'
_computing_structure_refinement 'ShelXL (Sheldrick, 2015)'
_computing_structure_solution 'ShelXS (Sheldrick, 2008)'
_diffrn_ambient_temperature 150.0
_diffrn_detector 'Bruker APEX2 area detector'
_diffrn_detector_area_resol_mean 7.9
_diffrn_detector_type 'CCD area detector'
_diffrn_measured_fraction_theta_full 0.999
_diffrn_measured_fraction_theta_max 0.999
_diffrn_measurement_device 'three-circle diffractometer'
_diffrn_measurement_device_type 'Bruker SMART APEX2 area detector'
_diffrn_measurement_method '\w and \f scans'
_diffrn_radiation_monochromator 'mirror optics'
_diffrn_radiation_probe x-ray
_diffrn_radiation_type MoK\a
_diffrn_radiation_wavelength 0.71073
_diffrn_reflns_av_R_equivalents 0.0782
_diffrn_reflns_av_unetI/netI 0.0421
_diffrn_reflns_Laue_measured_fraction_full 0.999
_diffrn_reflns_Laue_measured_fraction_max 0.999
_diffrn_reflns_limit_h_max 21
_diffrn_reflns_limit_h_min -21
_diffrn_reflns_limit_k_max 24
_diffrn_reflns_limit_k_min -24
_diffrn_reflns_limit_l_max 31
_diffrn_reflns_limit_l_min -31
_diffrn_reflns_number 153737
_diffrn_reflns_point_group_measured_fraction_full 0.999
_diffrn_reflns_point_group_measured_fraction_max 0.999
_diffrn_reflns_theta_full 24.500
_diffrn_reflns_theta_max 24.500
_diffrn_reflns_theta_min 2.085
_diffrn_source 'microfocus sealed X-ray tube'
_diffrn_source_type 'Incoatec I\ms'
_exptl_absorpt_coefficient_mu 37.752
_exptl_absorpt_correction_T_max 0.7461
_exptl_absorpt_correction_T_min 0.3756
_exptl_absorpt_correction_type multi-scan
_exptl_absorpt_process_details
'SADABS-2016/2 (Bruker,2016/2) was used for absorption correction. wR2(int) was 0.1677 before and 0.0703 after correction. The Ratio of minimum to maximum transmission is 0.5034. The \l/2 correction factor is Not present.'
_exptl_crystal_colour black
_exptl_crystal_colour_primary black
_exptl_crystal_density_diffrn 4.160
_exptl_crystal_description block
_exptl_crystal_F_000 11308
_exptl_crystal_recrystallization_method 'Re-crystallisation from solvent: EtOH, CH2Cl2, THF'
_exptl_crystal_size_max 0.079
_exptl_crystal_size_mid 0.038
_exptl_crystal_size_min 0.029
_refine_diff_density_max 3.353
_refine_diff_density_min -1.751
_refine_diff_density_rms 0.294
_refine_ls_extinction_method none
_refine_ls_goodness_of_fit_ref 1.038
_refine_ls_hydrogen_treatment constr
_refine_ls_matrix_type full
_refine_ls_number_parameters 910
_refine_ls_number_reflns 17511
_refine_ls_number_restraints 194
_refine_ls_restrained_S_all 1.038
_refine_ls_R_factor_all 0.0454
_refine_ls_R_factor_gt 0.0307
_refine_ls_shift/su_max 0.001
_refine_ls_shift/su_mean 0.000
_refine_ls_structure_factor_coef Fsqd
_refine_ls_weighting_details 'w=1/[\s^2^(Fo^2^)+(0.0220P)^2^+145.9614P] where P=(Fo^2^+2Fc^2^)/3'
_refine_ls_weighting_scheme calc
_refine_ls_wR_factor_gt 0.0663
_refine_ls_wR_factor_ref 0.0730
_reflns_Friedel_coverage 0.000
_reflns_number_gt 14044
_reflns_number_total 17511
_reflns_threshold_expression 'I > 2\s(I)'
_cod_data_source_file d0dt02262d2.cif
_cod_data_source_block 39
_cod_depositor_comments 'Adding full bibliography for 7704720.cif.'
_cod_database_code 7704720
_shelx_shelxl_version_number 2014/7
_shelx_space_group_comment
;
The symmetry employed for this shelxl refinement is uniquely defined
by the following loop, which should always be used as a source of
symmetry information in preference to the above space-group names.
They are only intended as comments.
;
_olex2_refinement_description
;
1. Fixed Uiso
 At 1.2 times of:
  All C(H,H) groups
 At 1.5 times of:
  All C(H,H,H) groups, All C(H,H,H,H,H,H) groups
2. Restrained distances
 H10F-H10T
 2 with sigma of 0.02
 C132-C133 \\sim C127-C126 \\sim C129-C128 \\sim C134-C135 \\sim C137-C136
\\sim C131-C130 \\sim C101-
 C102 \\sim C153-C152 \\sim C151-C150 \\sim C155-C154
 with sigma of 0.02
 C106-C105 \\sim C106-C107
 with sigma of 0.02
 P9-C107 \\sim P9-C105
 with sigma of 0.02
 C106-C107 \\sim C106-C105 \\sim C104-C103 \\sim C101-C102
 with sigma of 0.02
3. Uiso/Uaniso restraints and constraints
C131 \\sim C137: within 2A with sigma of 0.04 and sigma for terminal atoms of
0.08
C130 \\sim C136: within 2A with sigma of 0.04 and sigma for terminal atoms of
0.08
C129 \\sim C135: within 2A with sigma of 0.04 and sigma for terminal atoms of
0.08
C128 \\sim C134: within 2A with sigma of 0.04 and sigma for terminal atoms of
0.08
C126 \\sim C132: within 2A with sigma of 0.04 and sigma for terminal atoms of
0.08
C127 \\sim C133: within 2A with sigma of 0.04 and sigma for terminal atoms of
0.08
C103: within 2A with sigma of 0.04 and sigma for terminal atoms of 0.08
C104: within 2A with sigma of 0.04 and sigma for terminal atoms of 0.08
Uanis(C131) \\sim Ueq, Uanis(C130) \\sim Ueq, Uanis(C126) \\sim Ueq,
Uanis(C127) \\sim Ueq, Uanis(C128) \\sim Ueq, Uanis(C129) \\sim Ueq: with sigma
of 0.01 and sigma for terminal atoms of 0.02
Uanis(C152) \\sim Ueq, Uanis(C151) \\sim Ueq: with sigma of 0.01 and sigma for
terminal atoms of 0.02
Uanis(C103) \\sim Ueq: with sigma of 0.01 and sigma for terminal atoms of 0.02
Uanis(C106) \\sim Ueq, Uanis(C105) \\sim Ueq: with sigma of 0.01 and sigma for
terminal atoms of 0.02
Uanis(C152) \\sim Ueq, Uanis(C153) \\sim Ueq: with sigma of 0.01 and sigma for
terminal atoms of 0.02
Uanis(Au1A) \\sim Ueq: with sigma of 0.01 and sigma for terminal atoms of 0.02
4. Others
 Sof(P4A)=Sof(H10P)=Sof(H10Q)=Sof(H10R)=Sof(C107)=Sof(H10S)=Sof(H10T)=
 Sof(C132)=Sof(H13F)=Sof(H13G)=Sof(C133)=Sof(H13H)=Sof(H13I)=Sof(H13J)=
 Sof(C134)=Sof(H13K)=Sof(H13L)=Sof(C135)=Sof(H13M)=Sof(H13N)=Sof(H13O)=
 Sof(C136)=Sof(H13P)=Sof(H13Q)=Sof(C137)=Sof(H13R)=Sof(H13S)=Sof(H13T)=1-FVAR(1)
 Sof(P4)=Sof(C105)=Sof(H10K)=Sof(H10L)=Sof(H10M)=Sof(H10N)=Sof(H10O)=Sof(C126)=
 Sof(H12P)=Sof(H12Q)=Sof(C127)=Sof(H12R)=Sof(H12S)=Sof(H12T)=Sof(C128)=
 Sof(H12U)=Sof(H12V)=Sof(C129)=Sof(H12W)=Sof(H12X)=Sof(H12Y)=Sof(C130)=
 Sof(H13A)=Sof(H13B)=Sof(C131)=Sof(H13C)=Sof(H13D)=Sof(H13E)=FVAR(1)
 Sof(Au1A)=0.5*(1-FVAR(3))
 Sof(Au1)=FVAR(2)
5.a Secondary CH2 refined with riding coordinates:
 C101(H10A,H10B), C103(H10F,H10G), C105(H10K,H10L), C107(H10S,H10T), C108(H10U,
 H10V), C110(H11A,H11B), C112(H11F,H11G), C114(H11K,H11L), C116(H11P,H11Q),
 C118(H11U,H11V), C120(H12A,H12B), C122(H12F,H12G), C124(H12K,H12L), C126(H12P,
 H12Q), C128(H12U,H12V), C130(H13A,H13B), C132(H13F,H13G), C134(H13K,H13L),
 C136(H13P,H13Q), C138(H13U,H13V), C140(H14A,H14B), C142(H14F,H14G), C144(H14K,
 H14L), C146(H14P,H14Q), C148(H14U,H14V), C150(H15A,H15B), C152(H15F,H15G),
 C154(H15K,H15L), C156(H15P,H15Q), C158(H15U,H15V), C160(H16A,H16B)
5.b Me refined with riding coordinates:
 C102(H10C,H10D,H10E), C104(H10H,H10I,H10J), C106(H10M,H10N,H10O), C106(H10P,
 H10Q,H10R), C109(H10W,H10X,H10Y), C111(H11C,H11D,H11E), C113(H11H,H11I,H11J),
 C115(H11M,H11N,H11O), C117(H11R,H11S,H11T), C119(H11W,H11X,H11Y), C121(H12C,
 H12D,H12E), C123(H12H,H12I,H12J), C125(H12M,H12N,H12O), C127(H12R,H12S,H12T),
 C129(H12W,H12X,H12Y), C131(H13C,H13D,H13E), C133(H13H,H13I,H13J), C135(H13M,
 H13N,H13O), C137(H13R,H13S,H13T), C139(H13W,H13X,H13Y), C141(H14C,H14D,H14E),
 C143(H14H,H14I,H14J), C145(H14M,H14N,H14O), C147(H14R,H14S,H14T), C149(H14W,
 H14X,H14Y), C151(H15C,H15D,H15E), C153(H15H,H15I,H15J), C155(H15M,H15N,H15O),
 C157(H15R,H15S,H15T), C159(H15W,H15X,H15Y), C161(H16C,H16D,H16E)
;
_olex2_submission_special_instructions 'No special instructions were received'

loop_
_space_group_symop_operation_xyz
'x, y, z'
'-x+1/2, y+1/2, -z+1/2'
'-x, -y, -z'
'x-1/2, -y-1/2, z-1/2'

loop_
_atom_site_label
_atom_site_type_symbol
_atom_site_fract_x
_atom_site_fract_y
_atom_site_fract_z
_atom_site_U_iso_or_equiv
_atom_site_adp_type
_atom_site_occupancy
_atom_site_site_symmetry_order
_atom_site_calc_flag
_atom_site_refinement_flags_posn
_atom_site_refinement_flags_adp
_atom_site_refinement_flags_occupancy
_atom_site_disorder_assembly
_atom_site_disorder_group
Au1 Au 0.50261(3) 0.43689(2) 0.51496(2) 0.02353(19) Uani 0.9496(19) 1 d . . . A 1
Au1A Au 0.5000 0.5000 0.5000 0.031(5) Uani 0.0504(19) 2 d S TU P A 2
Au2 Au 0.57541(3) 0.48747(2) 0.41906(2) 0.02046(11) Uani 1 1 d . . . . .
Au3 Au 0.41096(3) 0.52183(2) 0.40319(2) 0.02311(11) Uani 1 1 d . . . . .
Au4 Au 0.35745(3) 0.47295(2) 0.48633(2) 0.01988(11) Uani 1 1 d . . . . .
Au5 Au 0.46022(3) 0.40213(2) 0.41794(2) 0.02213(11) Uani 1 1 d . . . . .
Au6 Au 0.53042(3) 0.30529(2) 0.48007(2) 0.01975(11) Uani 1 1 d . . . . .
Au7 Au 0.37924(3) 0.33461(2) 0.48085(2) 0.02062(11) Uani 1 1 d . . . . .
Au8 Au 0.35373(3) 0.39150(2) 0.57001(2) 0.02232(11) Uani 1 1 d . . . . .
Au9 Au 0.45112(3) 0.28947(2) 0.56856(2) 0.02198(11) Uani 1 1 d . . . . .
Au10 Au 0.51445(3) 0.60155(2) 0.37114(2) 0.02142(11) Uani 1 1 d . . . . .
Au11 Au 0.40706(3) 0.65838(2) 0.42756(2) 0.02043(11) Uani 1 1 d . . . . .
Au12 Au 0.32454(3) 0.72044(2) 0.49222(2) 0.02814(12) Uani 1 1 d . . . . .
Au13 Au 0.36074(3) 0.59870(2) 0.51425(2) 0.02402(12) Uani 1 1 d . . . . .
Au14 Au 0.27534(3) 0.50763(2) 0.56185(2) 0.02797(12) Uani 1 1 d . . . . .
Au15 Au 0.37645(3) 0.31242(2) 0.65126(2) 0.02921(13) Uani 1 1 d . . . . .
Au16 Au 0.30156(3) 0.26740(3) 0.55043(2) 0.03115(13) Uani 1 1 d . . . . .
Au17 Au 0.53612(3) 0.27198(2) 0.65255(2) 0.02837(12) Uani 1 1 d . . . . .
Au18 Au 0.56556(3) 0.20956(2) 0.55450(2) 0.02716(12) Uani 1 1 d . . . . .
Au19 Au 0.42530(3) 0.20789(2) 0.49235(2) 0.02888(13) Uani 1 1 d . . . . .
Au20 Au 0.44042(3) 0.27287(2) 0.40029(2) 0.02732(12) Uani 1 1 d . . . . .
Au21 Au 0.58130(3) 0.35325(2) 0.38772(2) 0.02880(12) Uani 1 1 d . . . . .
Au22 Au 0.50453(3) 0.46754(2) 0.33196(2) 0.02737(12) Uani 1 1 d . . . . .
Au23 Au 0.63663(3) 0.54825(3) 0.33771(2) 0.03036(13) Uani 1 1 d . . . . .
Au24 Au 0.28071(3) 0.56807(3) 0.42155(2) 0.03871(15) Uani 1 1 d . . . . .
Au25 Au 0.36902(3) 0.61579(2) 0.33666(2) 0.02621(12) Uani 1 1 d . . . . .
Au26 Au 0.30895(3) 0.41812(3) 0.40197(2) 0.02687(12) Uani 1 1 d . . . . .
Au27 Au 0.24393(3) 0.38014(3) 0.49623(2) 0.02907(13) Uani 1 1 d . . . . .
Cl1 Cl 0.2265(2) 0.79105(18) 0.50279(16) 0.0487(10) Uani 1 1 d . . . . .
Cl2 Cl 0.2931(2) 0.62292(18) 0.26445(13) 0.0429(9) Uani 1 1 d . . . . .
Cl3 Cl 0.1661(2) 0.5261(2) 0.59974(16) 0.0507(11) Uani 1 1 d . . . . .
Cl4 Cl 0.2288(2) 0.3726(2) 0.34050(13) 0.0451(10) Uani 1 1 d . . . . .
Cl5 Cl 0.3194(2) 0.2521(2) 0.71108(15) 0.0530(11) Uani 1 1 d . . . . .
Cl6 Cl 0.3872(2) 0.10068(16) 0.48006(15) 0.0470(10) Uani 1 1 d . . . . .
P1 P 0.4446(2) 0.46461(18) 0.25557(13) 0.0361(9) Uani 1 1 d . . . . .
P2 P 0.7238(2) 0.5337(2) 0.28368(15) 0.0416(10) Uani 1 1 d . . . . .
P3 P 0.1219(2) 0.38382(19) 0.47544(14) 0.0361(9) Uani 1 1 d . . . . .
P4 P 0.3642(5) 0.2068(4) 0.3552(3) 0.0316(19) Uani 0.705(16) 1 d . . . B 1
P4A P 0.3948(14) 0.1969(10) 0.3425(8) 0.046(5) Uani 0.295(16) 1 d . . . B 2
P5 P 0.6716(2) 0.29063(18) 0.35979(14) 0.0354(9) Uani 1 1 d . . . . .
P6 P 0.2319(3) 0.1809(2) 0.56901(18) 0.0577(13) Uani 1 1 d . . . . .
P7 P 0.5600(2) 0.21003(19) 0.72081(14) 0.0390(10) Uani 1 1 d . . . . .
P8 P 0.6120(2) 0.10835(17) 0.54968(15) 0.0356(9) Uani 1 1 d . . . . .
P9 P 0.1760(2) 0.6221(2) 0.40081(17) 0.0502(12) Uani 1 1 d D . . . .
C101 C 0.1918(9) 0.6996(8) 0.3746(7) 0.060(5) Uani 1 1 d D . . . .
H10A H 0.2335 0.7190 0.3939 0.073 Uiso 1 1 calc R . . . .
H10B H 0.2073 0.6925 0.3411 0.073 Uiso 1 1 calc R . . . .
C102 C 0.1337(12) 0.7469(10) 0.3711(7) 0.091(8) Uani 1 1 d D . . . .
H10C H 0.1513 0.7860 0.3561 0.137 Uiso 1 1 calc R . . . .
H10D H 0.0922 0.7300 0.3508 0.137 Uiso 1 1 calc R . . . .
H10E H 0.1186 0.7566 0.4039 0.137 Uiso 1 1 calc R . . . .
C103 C 0.1104(14) 0.5881(12) 0.3562(7) 0.108(8) Uani 1 1 d D U . C 1
H10F H 0.0742 0.5636 0.3738 0.130 Uiso 1 1 calc DR . . C 1
H10G H 0.0841 0.6234 0.3386 0.130 Uiso 1 1 calc R . . C 1
C104 C 0.1396(12) 0.5477(12) 0.3216(8) 0.104(8) Uani 1 1 d D U . C 1
H10H H 0.1003 0.5315 0.2991 0.156 Uiso 1 1 calc R . . C 1
H10I H 0.1744 0.5716 0.3032 0.156 Uiso 1 1 calc R . . C 1
H10J H 0.1645 0.5117 0.3385 0.156 Uiso 1 1 calc R . . C 1
C105 C 0.1271(14) 0.6569(12) 0.4563(8) 0.066(8) Uani 0.705(16) 1 d D U . B 1
H10K H 0.1490 0.6987 0.4657 0.079 Uiso 0.705(16) 1 calc R . . B 1
H10L H 0.0751 0.6641 0.4462 0.079 Uiso 0.705(16) 1 calc R . . B 1
C106 C 0.1322(14) 0.6159(12) 0.4973(7) 0.110(8) Uani 1 1 d D U . . .
H10M H 0.1070 0.6353 0.5240 0.164 Uiso 0.705(16) 1 calc R . . B 1
H10N H 0.1097 0.5748 0.4884 0.164 Uiso 0.705(16) 1 calc R . . B 1
H10O H 0.1836 0.6093 0.5079 0.164 Uiso 0.705(16) 1 calc R . . B 1
H10P H 0.0935 0.6100 0.5197 0.164 Uiso 0.295(16) 1 calc R . . B 2
H10Q H 0.1695 0.5830 0.5035 0.164 Uiso 0.295(16) 1 calc R . . B 2
H10R H 0.1542 0.6583 0.5025 0.164 Uiso 0.295(16) 1 calc R . . B 2
C107 C 0.1028(17) 0.611(3) 0.4486(7) 0.041(14) Uiso 0.295(16) 1 d D . . B 2
H10S H 0.0644 0.6437 0.4428 0.050 Uiso 0.295(16) 1 calc R . . B 2
H10T H 0.0798 0.5685 0.4438 0.050 Uiso 0.295(16) 1 calc DR . . B 2
C108 C 0.3478(9) 0.4534(8) 0.2627(5) 0.046(4) Uani 1 1 d . . . . .
H10U H 0.3417 0.4107 0.2774 0.056 Uiso 1 1 calc R . . . .
H10V H 0.3331 0.4852 0.2869 0.056 Uiso 1 1 calc R . . . .
C109 C 0.2932(10) 0.4582(10) 0.2175(7) 0.075(6) Uani 1 1 d . . . . .
H10W H 0.2438 0.4510 0.2276 0.113 Uiso 1 1 calc R . . . .
H10X H 0.2962 0.5008 0.2029 0.113 Uiso 1 1 calc R . . . .
H10Y H 0.3049 0.4258 0.1934 0.113 Uiso 1 1 calc R . . . .
C110 C 0.4560(9) 0.5382(7) 0.2215(5) 0.046(4) Uani 1 1 d . . . . .
H11A H 0.4290 0.5720 0.2379 0.056 Uiso 1 1 calc R . . . .
H11B H 0.5082 0.5497 0.2255 0.056 Uiso 1 1 calc R . . . .
C111 C 0.4340(12) 0.5419(9) 0.1684(7) 0.077(6) Uani 1 1 d . . . . .
H11C H 0.4441 0.5849 0.1563 0.116 Uiso 1 1 calc R . . . .
H11D H 0.4616 0.5104 0.1507 0.116 Uiso 1 1 calc R . . . .
H11E H 0.3819 0.5329 0.1632 0.116 Uiso 1 1 calc R . . . .
C112 C 0.4716(10) 0.4021(8) 0.2128(6) 0.057(5) Uani 1 1 d . . . . .
H11F H 0.4637 0.3596 0.2273 0.069 Uiso 1 1 calc R . . . .
H11G H 0.4406 0.4052 0.1819 0.069 Uiso 1 1 calc R . . . .
C113 C 0.5534(10) 0.4086(11) 0.2011(8) 0.084(7) Uani 1 1 d . . . . .
H11H H 0.5657 0.3747 0.1784 0.126 Uiso 1 1 calc R . . . .
H11I H 0.5613 0.4504 0.1862 0.126 Uiso 1 1 calc R . . . .
H11J H 0.5844 0.4047 0.2315 0.126 Uiso 1 1 calc R . . . .
C114 C 0.6920(10) 0.5508(8) 0.2187(6) 0.059(5) Uani 1 1 d . . . . .
H11K H 0.7352 0.5534 0.1991 0.071 Uiso 1 1 calc R . . . .
H11L H 0.6622 0.5142 0.2061 0.071 Uiso 1 1 calc R . . . .
C115 C 0.6495(12) 0.6091(10) 0.2106(8) 0.082(7) Uani 1 1 d . . . . .
H11M H 0.6356 0.6137 0.1755 0.124 Uiso 1 1 calc R . . . .
H11N H 0.6057 0.6068 0.2289 0.124 Uiso 1 1 calc R . . . .
H11O H 0.6788 0.6460 0.2218 0.124 Uiso 1 1 calc R . . . .
C116 C 0.7995(10) 0.5875(8) 0.2993(7) 0.061(5) Uani 1 1 d . . . . .
H11P H 0.7823 0.6317 0.2931 0.073 Uiso 1 1 calc R . . . .
H11Q H 0.8119 0.5837 0.3350 0.073 Uiso 1 1 calc R . . . .
C117 C 0.8684(11) 0.5788(11) 0.2738(9) 0.095(8) Uani 1 1 d . . . . .
H11R H 0.9042 0.6108 0.2858 0.142 Uiso 1 1 calc R . . . .
H11S H 0.8878 0.5359 0.2806 0.142 Uiso 1 1 calc R . . . .
H11T H 0.8581 0.5841 0.2384 0.142 Uiso 1 1 calc R . . . .
C118 C 0.7585(11) 0.4501(8) 0.2821(6) 0.059(5) Uani 1 1 d . . . . .
H11U H 0.7941 0.4441 0.3105 0.071 Uiso 1 1 calc R . . . .
H11V H 0.7173 0.4208 0.2866 0.071 Uiso 1 1 calc R . . . .
C119 C 0.7932(15) 0.4305(11) 0.2380(8) 0.119(10) Uani 1 1 d . . . . .
H11W H 0.8091 0.3859 0.2414 0.179 Uiso 1 1 calc R . . . .
H11X H 0.7583 0.4345 0.2095 0.179 Uiso 1 1 calc R . . . .
H11Y H 0.8354 0.4579 0.2335 0.179 Uiso 1 1 calc R . . . .
C120 C 0.0991(8) 0.4314(8) 0.4213(5) 0.042(4) Uani 1 1 d . . . . .
H12A H 0.1214 0.4741 0.4263 0.050 Uiso 1 1 calc R . . . .
H12B H 0.1217 0.4113 0.3933 0.050 Uiso 1 1 calc R . . . .
C121 C 0.0199(8) 0.4404(8) 0.4074(6) 0.051(5) Uani 1 1 d . . . . .
H12C H 0.0140 0.4667 0.3778 0.077 Uiso 1 1 calc R . . . .
H12D H -0.0030 0.3986 0.4011 0.077 Uiso 1 1 calc R . . . .
H12E H -0.0033 0.4616 0.4342 0.077 Uiso 1 1 calc R . . . .
C122 C 0.0712(8) 0.4187(8) 0.5229(6) 0.046(4) Uani 1 1 d . . . . .
H12F H 0.0865 0.4638 0.5276 0.055 Uiso 1 1 calc R . . . .
H12G H 0.0188 0.4186 0.5121 0.055 Uiso 1 1 calc R . . . .
C123 C 0.0815(8) 0.3844(9) 0.5708(7) 0.061(5) Uani 1 1 d . . . . .
H12H H 0.0528 0.4055 0.5950 0.091 Uiso 1 1 calc R . . . .
H12I H 0.0655 0.3400 0.5667 0.091 Uiso 1 1 calc R . . . .
H12J H 0.1331 0.3853 0.5822 0.091 Uiso 1 1 calc R . . . .
C124 C 0.0775(10) 0.3073(8) 0.4634(7) 0.064(5) Uani 1 1 d . . . . .
H12K H 0.0841 0.2804 0.4931 0.076 Uiso 1 1 calc R . . . .
H12L H 0.0246 0.3146 0.4566 0.076 Uiso 1 1 calc R . . . .
C125 C 0.1058(12) 0.2725(10) 0.4216(8) 0.091(8) Uani 1 1 d . . . . .
H12M H 0.0798 0.2319 0.4169 0.136 Uiso 1 1 calc R . . . .
H12N H 0.0984 0.2985 0.3918 0.136 Uiso 1 1 calc R . . . .
H12O H 0.1578 0.2642 0.4283 0.136 Uiso 1 1 calc R . . . .
C126 C 0.3333(11) 0.2344(11) 0.2953(7) 0.043(6) Uani 0.705(16) 1 d D U . B 1
H12P H 0.3062 0.1995 0.2777 0.051 Uiso 0.705(16) 1 calc R . . B 1
H12Q H 0.2992 0.2705 0.2986 0.051 Uiso 0.705(16) 1 calc R . . B 1
C127 C 0.3920(14) 0.2550(18) 0.2664(10) 0.076(9) Uani 0.705(16) 1 d D U . B 1
H12R H 0.3720 0.2695 0.2342 0.114 Uiso 0.705(16) 1 calc R . . B 1
H12S H 0.4183 0.2902 0.2832 0.114 Uiso 0.705(16) 1 calc R . . B 1
H12T H 0.4254 0.2192 0.2623 0.114 Uiso 0.705(16) 1 calc R . . B 1
C128 C 0.3966(13) 0.1253(11) 0.3457(8) 0.047(6) Uani 0.705(16) 1 d D U . B 1
H12U H 0.4011 0.1032 0.3777 0.056 Uiso 0.705(16) 1 calc R . . B 1
H12V H 0.3594 0.1023 0.3247 0.056 Uiso 0.705(16) 1 calc R . . B 1
C129 C 0.4654(11) 0.1209(13) 0.3235(10) 0.053(7) Uani 0.705(16) 1 d D U . B 1
H12W H 0.4784 0.0758 0.3198 0.079 Uiso 0.705(16) 1 calc R . . B 1
H12X H 0.4613 0.1414 0.2913 0.079 Uiso 0.705(16) 1 calc R . . B 1
H12Y H 0.5031 0.1424 0.3445 0.079 Uiso 0.705(16) 1 calc R . . B 1
C130 C 0.2778(12) 0.2005(11) 0.3851(9) 0.047(6) Uani 0.705(16) 1 d D U . B 1
H13A H 0.2896 0.1925 0.4204 0.056 Uiso 0.705(16) 1 calc R . . B 1
H13B H 0.2532 0.2425 0.3822 0.056 Uiso 0.705(16) 1 calc R . . B 1
C131 C 0.2261(12) 0.1524(11) 0.3674(9) 0.057(7) Uani 0.705(16) 1 d D U . B 1
H13C H 0.1829 0.1544 0.3864 0.085 Uiso 0.705(16) 1 calc R . . B 1
H13D H 0.2119 0.1603 0.3327 0.085 Uiso 0.705(16) 1 calc R . . B 1
H13E H 0.2484 0.1100 0.3710 0.085 Uiso 0.705(16) 1 calc R . . B 1
C132 C 0.387(4) 0.219(2) 0.276(2) 0.054(14) Uiso 0.295(16) 1 d D U . B 2
H13F H 0.4339 0.2125 0.2615 0.065 Uiso 0.295(16) 1 calc R . . B 2
H13G H 0.3497 0.1916 0.2583 0.065 Uiso 0.295(16) 1 calc R . . B 2
C133 C 0.366(4) 0.284(2) 0.274(2) 0.052(17) Uiso 0.295(16) 1 d D U . B 2
H13H H 0.3606 0.2984 0.2400 0.079 Uiso 0.295(16) 1 calc R . . B 2
H13I H 0.3190 0.2895 0.2891 0.079 Uiso 0.295(16) 1 calc R . . B 2
H13J H 0.4028 0.3103 0.2923 0.079 Uiso 0.295(16) 1 calc R . . B 2
C134 C 0.441(5) 0.121(4) 0.341(3) 0.068(17) Uiso 0.295(16) 1 d D U . B 2
H13K H 0.4930 0.1282 0.3367 0.081 Uiso 0.295(16) 1 calc R . . B 2
H13L H 0.4369 0.0988 0.3727 0.081 Uiso 0.295(16) 1 calc R . . B 2
C135 C 0.412(5) 0.079(4) 0.302(3) 0.11(3) Uiso 0.295(16) 1 d D U . B 2
H13M H 0.4399 0.0387 0.3037 0.168 Uiso 0.295(16) 1 calc R . . B 2
H13N H 0.3611 0.0701 0.3067 0.168 Uiso 0.295(16) 1 calc R . . B 2
H13O H 0.4173 0.0995 0.2706 0.168 Uiso 0.295(16) 1 calc R . . B 2
C136 C 0.309(3) 0.162(3) 0.358(2) 0.069(15) Uiso 0.295(16) 1 d D U . B 2
H13P H 0.2801 0.1600 0.3265 0.083 Uiso 0.295(16) 1 calc R . . B 2
H13Q H 0.3217 0.1175 0.3666 0.083 Uiso 0.295(16) 1 calc R . . B 2
C137 C 0.254(5) 0.176(5) 0.392(3) 0.12(3) Uiso 0.295(16) 1 d D U . B 2
H13R H 0.2153 0.1445 0.3885 0.183 Uiso 0.295(16) 1 calc R . . B 2
H13S H 0.2762 0.1756 0.4256 0.183 Uiso 0.295(16) 1 calc R . . B 2
H13T H 0.2339 0.2190 0.3848 0.183 Uiso 0.295(16) 1 calc R . . B 2
C138 C 0.6707(10) 0.2835(8) 0.2933(6) 0.052(4) Uani 1 1 d . . . . .
H13U H 0.6796 0.3259 0.2789 0.062 Uiso 1 1 calc R . . . .
H13V H 0.7102 0.2544 0.2846 0.062 Uiso 1 1 calc R . . . .
C139 C 0.5971(11) 0.2573(10) 0.2722(6) 0.073(6) Uani 1 1 d . . . . .
H13W H 0.5977 0.2538 0.2365 0.109 Uiso 1 1 calc R . . . .
H13X H 0.5887 0.2150 0.2861 0.109 Uiso 1 1 calc R . . . .
H13Y H 0.5581 0.2864 0.2804 0.109 Uiso 1 1 calc R . . . .
C140 C 0.7608(8) 0.3156(8) 0.3813(6) 0.049(4) Uani 1 1 d . . . . .
H14A H 0.7624 0.3627 0.3786 0.059 Uiso 1 1 calc R . . . .
H14B H 0.7669 0.3051 0.4166 0.059 Uiso 1 1 calc R . . . .
C141 C 0.8271(9) 0.2893(10) 0.3574(7) 0.073(6) Uani 1 1 d . . . . .
H14C H 0.8714 0.3077 0.3734 0.109 Uiso 1 1 calc R . . . .
H14D H 0.8284 0.2427 0.3608 0.109 Uiso 1 1 calc R . . . .
H14E H 0.8239 0.3007 0.3226 0.109 Uiso 1 1 calc R . . . .
C142 C 0.6588(8) 0.2085(7) 0.3806(6) 0.044(4) Uani 1 1 d . . . . .
H14F H 0.6607 0.2092 0.4168 0.053 Uiso 1 1 calc R . . . .
H14G H 0.6090 0.1952 0.3690 0.053 Uiso 1 1 calc R . . . .
C143 C 0.7094(12) 0.1583(9) 0.3660(8) 0.086(7) Uani 1 1 d . . . . .
H14H H 0.6955 0.1172 0.3799 0.129 Uiso 1 1 calc R . . . .
H14I H 0.7071 0.1551 0.3302 0.129 Uiso 1 1 calc R . . . .
H14J H 0.7590 0.1692 0.3783 0.129 Uiso 1 1 calc R . . . .
C144 C 0.6326(9) 0.0840(8) 0.4886(6) 0.054(5) Uani 1 1 d . . . . .
H14K H 0.6766 0.1075 0.4799 0.065 Uiso 1 1 calc R . . . .
H14L H 0.6451 0.0380 0.4897 0.065 Uiso 1 1 calc R . . . .
C145 C 0.5767(11) 0.0935(8) 0.4498(6) 0.062(5) Uani 1 1 d . . . . .
H14M H 0.5943 0.0786 0.4188 0.094 Uiso 1 1 calc R . . . .
H14N H 0.5331 0.0693 0.4571 0.094 Uiso 1 1 calc R . . . .
H14O H 0.5647 0.1391 0.4472 0.094 Uiso 1 1 calc R . . . .
C146 C 0.6965(9) 0.0947(7) 0.5851(6) 0.050(4) Uani 1 1 d . . . . .
H14P H 0.7317 0.1275 0.5756 0.060 Uiso 1 1 calc R . . . .
H14Q H 0.6879 0.1023 0.6200 0.060 Uiso 1 1 calc R . . . .
C147 C 0.7326(10) 0.0304(7) 0.5816(8) 0.074(7) Uani 1 1 d . . . . .
H14R H 0.7777 0.0298 0.6027 0.111 Uiso 1 1 calc R . . . .
H14S H 0.6997 -0.0029 0.5923 0.111 Uiso 1 1 calc R . . . .
H14T H 0.7437 0.0224 0.5476 0.111 Uiso 1 1 calc R . . . .
C148 C 0.5490(10) 0.0492(8) 0.5681(7) 0.061(5) Uani 1 1 d . . . . .
H14U H 0.5048 0.0510 0.5454 0.073 Uiso 1 1 calc R . . . .
H14V H 0.5711 0.0065 0.5646 0.073 Uiso 1 1 calc R . . . .
C149 C 0.5271(13) 0.0559(9) 0.6181(7) 0.079(7) Uani 1 1 d . . . . .
H14W H 0.4928 0.0218 0.6251 0.119 Uiso 1 1 calc R . . . .
H14X H 0.5701 0.0529 0.6411 0.119 Uiso 1 1 calc R . . . .
H14Y H 0.5037 0.0975 0.6218 0.119 Uiso 1 1 calc R . . . .
C150 C 0.1982(12) 0.1333(8) 0.5164(7) 0.083(7) Uani 1 1 d D . . . .
H15A H 0.1627 0.1600 0.4967 0.099 Uiso 1 1 calc R . . . .
H15B H 0.2397 0.1256 0.4960 0.099 Uiso 1 1 calc R . . . .
C151 C 0.1641(15) 0.0725(10) 0.5241(11) 0.134(11) Uani 1 1 d D U . . .
H15C H 0.1492 0.0532 0.4923 0.201 Uiso 1 1 calc R . . . .
H15D H 0.1987 0.0442 0.5422 0.201 Uiso 1 1 calc R . . . .
H15E H 0.1213 0.0788 0.5429 0.201 Uiso 1 1 calc R . . . .
C152 C 0.1384(13) 0.2040(12) 0.5915(9) 0.107(8) Uani 1 1 d D U . . .
H15F H 0.1106 0.2278 0.5651 0.128 Uiso 1 1 calc R . . . .
H15G H 0.1110 0.1645 0.5978 0.128 Uiso 1 1 calc R . . . .
C153 C 0.1429(14) 0.2419(11) 0.6345(8) 0.103(8) Uani 1 1 d D U . . .
H15H H 0.0938 0.2519 0.6439 0.154 Uiso 1 1 calc R . . . .
H15I H 0.1693 0.2183 0.6611 0.154 Uiso 1 1 calc R . . . .
H15J H 0.1689 0.2817 0.6283 0.154 Uiso 1 1 calc R . . . .
C154 C 0.2658(12) 0.1317(12) 0.6156(9) 0.115(10) Uani 1 1 d D . . . .
H15K H 0.2667 0.1553 0.6470 0.138 Uiso 1 1 calc R . . . .
H15L H 0.2328 0.0946 0.6181 0.138 Uiso 1 1 calc R . . . .
C155 C 0.3379(13) 0.1088(11) 0.6081(9) 0.103(9) Uani 1 1 d D . . . .
H15M H 0.3546 0.0811 0.6355 0.154 Uiso 1 1 calc R . . . .
H15N H 0.3371 0.0845 0.5774 0.154 Uiso 1 1 calc R . . . .
H15O H 0.3711 0.1452 0.6063 0.154 Uiso 1 1 calc R . . . .
C156 C 0.4893(9) 0.1519(8) 0.7333(5) 0.050(4) Uani 1 1 d . . . . .
H15P H 0.4430 0.1753 0.7360 0.060 Uiso 1 1 calc R . . . .
H15Q H 0.4825 0.1230 0.7047 0.060 Uiso 1 1 calc R . . . .
C157 C 0.5030(13) 0.1112(10) 0.7788(7) 0.094(8) Uani 1 1 d . . . . .
H15R H 0.4620 0.0820 0.7818 0.141 Uiso 1 1 calc R . . . .
H15S H 0.5477 0.0864 0.7762 0.141 Uiso 1 1 calc R . . . .
H15T H 0.5082 0.1388 0.8077 0.141 Uiso 1 1 calc R . . . .
C158 C 0.5752(9) 0.2551(8) 0.7776(6) 0.052(4) Uani 1 1 d . . . . .
H15U H 0.5907 0.2255 0.8046 0.062 Uiso 1 1 calc R . . . .
H15V H 0.6148 0.2864 0.7742 0.062 Uiso 1 1 calc R . . . .
C159 C 0.5069(11) 0.2900(9) 0.7904(7) 0.074(6) Uani 1 1 d . . . . .
H15W H 0.5166 0.3137 0.8211 0.110 Uiso 1 1 calc R . . . .
H15X H 0.4919 0.3198 0.7640 0.110 Uiso 1 1 calc R . . . .
H15Y H 0.4679 0.2589 0.7945 0.110 Uiso 1 1 calc R . . . .
C160 C 0.6431(9) 0.1617(7) 0.7182(6) 0.047(4) Uani 1 1 d . . . . .
H16A H 0.6584 0.1460 0.7514 0.057 Uiso 1 1 calc R . . . .
H16B H 0.6328 0.1242 0.6968 0.057 Uiso 1 1 calc R . . . .
C161 C 0.7034(9) 0.2001(8) 0.6987(7) 0.061(5) Uani 1 1 d . . . . .
H16C H 0.7470 0.1734 0.6976 0.092 Uiso 1 1 calc R . . . .
H16D H 0.6885 0.2151 0.6656 0.092 Uiso 1 1 calc R . . . .
H16E H 0.7141 0.2369 0.7201 0.092 Uiso 1 1 calc R . . . .

loop_
_atom_site_aniso_label
_atom_site_aniso_U_11
_atom_site_aniso_U_22
_atom_site_aniso_U_33
_atom_site_aniso_U_23
_atom_site_aniso_U_13
_atom_site_aniso_U_12
Au1 0.0214(3) 0.0223(3) 0.0266(3) -0.0020(2) -0.0009(2) 0.0042(2)
Au1A 0.013(6) 0.046(8) 0.034(7) -0.021(6) 0.002(5) 0.000(5)
Au2 0.0198(3) 0.0197(2) 0.0216(3) -0.0001(2) -0.0002(2) -0.0003(2)
Au3 0.0261(3) 0.0190(2) 0.0245(3) 0.0013(2) 0.0031(2) -0.0005(2)
Au4 0.0201(3) 0.0194(2) 0.0199(2) -0.0011(2) -0.0002(2) -0.00063(19)
Au5 0.0209(3) 0.0201(3) 0.0256(3) 0.0024(2) 0.0027(2) 0.0006(2)
Au6 0.0205(3) 0.0170(2) 0.0213(3) -0.00130(19) -0.0021(2) 0.00080(19)
Au7 0.0198(3) 0.0189(2) 0.0231(3) 0.0007(2) 0.0011(2) -0.0003(2)
Au8 0.0223(3) 0.0213(3) 0.0234(3) 0.0007(2) 0.0012(2) -0.0014(2)
Au9 0.0246(3) 0.0193(2) 0.0217(3) 0.0011(2) -0.0010(2) -0.0007(2)
Au10 0.0228(3) 0.0206(2) 0.0209(3) 0.0017(2) 0.0011(2) -0.0006(2)
Au11 0.0232(3) 0.0173(2) 0.0204(3) -0.00049(19) -0.0017(2) 0.0013(2)
Au12 0.0254(3) 0.0254(3) 0.0335(3) -0.0006(2) 0.0006(2) 0.0062(2)
Au13 0.0273(3) 0.0198(3) 0.0247(3) 0.0003(2) -0.0005(2) -0.0008(2)
Au14 0.0189(3) 0.0287(3) 0.0370(3) -0.0019(2) 0.0073(2) 0.0014(2)
Au15 0.0337(3) 0.0276(3) 0.0271(3) 0.0051(2) 0.0078(2) -0.0054(2)
Au16 0.0294(3) 0.0283(3) 0.0357(3) 0.0048(2) 0.0024(2) -0.0102(2)
Au17 0.0350(3) 0.0251(3) 0.0240(3) 0.0071(2) -0.0050(2) -0.0018(2)
Au18 0.0312(3) 0.0170(2) 0.0325(3) 0.0001(2) -0.0032(2) 0.0029(2)
Au19 0.0358(3) 0.0182(3) 0.0318(3) -0.0023(2) -0.0042(2) -0.0034(2)
Au20 0.0310(3) 0.0248(3) 0.0252(3) -0.0059(2) -0.0047(2) -0.0035(2)
Au21 0.0301(3) 0.0291(3) 0.0276(3) -0.0065(2) 0.0058(2) 0.0052(2)
Au22 0.0308(3) 0.0320(3) 0.0194(3) -0.0032(2) 0.0019(2) -0.0031(2)
Au23 0.0323(3) 0.0303(3) 0.0298(3) -0.0024(2) 0.0117(2) -0.0024(2)
Au24 0.0224(3) 0.0503(4) 0.0426(3) 0.0057(3) -0.0039(3) 0.0051(3)
Au25 0.0289(3) 0.0272(3) 0.0216(3) 0.0009(2) -0.0050(2) -0.0003(2)
Au26 0.0214(3) 0.0345(3) 0.0243(3) -0.0047(2) -0.0025(2) -0.0055(2)
Au27 0.0170(3) 0.0340(3) 0.0359(3) 0.0014(2) 0.0000(2) -0.0019(2)
Cl1 0.036(2) 0.039(2) 0.071(3) -0.008(2) 0.006(2) 0.0171(17)
Cl2 0.050(2) 0.049(2) 0.0276(19) 0.0025(17) -0.0154(17) -0.0014(18)
Cl3 0.026(2) 0.059(3) 0.069(3) -0.014(2) 0.0175(19) -0.0017(18)
Cl4 0.036(2) 0.064(3) 0.034(2) -0.0143(18) -0.0089(17) -0.0126(19)
Cl5 0.058(3) 0.057(3) 0.046(2) 0.016(2) 0.018(2) -0.019(2)
Cl6 0.057(3) 0.0216(18) 0.061(3) -0.0052(17) -0.009(2) -0.0045(17)
P1 0.049(3) 0.036(2) 0.0226(19) 0.0000(16) -0.0006(17) -0.0078(18)
P2 0.044(3) 0.044(2) 0.039(2) -0.0013(19) 0.0163(19) 0.0033(19)
P3 0.0210(19) 0.047(2) 0.040(2) -0.0065(18) -0.0023(17) -0.0055(17)
P4 0.036(5) 0.029(4) 0.029(4) -0.005(3) -0.005(3) 0.000(3)
P4A 0.050(14) 0.040(10) 0.047(12) -0.027(8) 0.002(10) -0.004(10)
P5 0.037(2) 0.035(2) 0.036(2) -0.0096(17) 0.0094(18) 0.0059(17)
P6 0.072(3) 0.050(3) 0.053(3) 0.000(2) 0.013(2) -0.033(2)
P7 0.049(3) 0.038(2) 0.029(2) 0.0113(17) -0.0076(18) -0.0053(19)
P8 0.039(2) 0.0188(18) 0.047(2) -0.0033(17) -0.0097(19) 0.0049(16)
P9 0.025(2) 0.073(3) 0.051(3) 0.018(2) -0.0053(19) 0.008(2)
C101 0.063(12) 0.050(11) 0.067(12) -0.002(9) -0.004(10) 0.015(9)
C102 0.12(2) 0.086(16) 0.065(14) 0.002(12) 0.011(13) 0.063(15)
C103 0.104(11) 0.098(11) 0.119(12) 0.000(9) -0.015(9) -0.015(9)
C104 0.069(16) 0.14(2) 0.100(19) 0.018(17) 0.008(14) 0.005(16)
C105 0.050(10) 0.069(11) 0.080(11) 0.001(9) 0.003(8) -0.002(8)
C106 0.099(11) 0.127(12) 0.101(11) -0.011(9) 0.000(9) -0.003(9)
C108 0.055(11) 0.047(10) 0.036(9) -0.005(7) -0.006(8) -0.015(8)
C109 0.061(13) 0.094(16) 0.066(13) 0.009(11) -0.029(10) -0.040(11)
C110 0.060(11) 0.045(10) 0.035(9) 0.005(7) 0.005(8) -0.009(8)
C111 0.106(18) 0.052(12) 0.072(14) 0.022(10) -0.007(12) -0.011(11)
C112 0.071(13) 0.065(12) 0.034(9) -0.009(8) -0.007(9) 0.009(10)
C113 0.060(14) 0.109(18) 0.085(16) -0.020(13) 0.027(12) -0.012(12)
C114 0.065(12) 0.058(11) 0.059(12) 0.015(9) 0.031(10) 0.019(10)
C115 0.082(16) 0.084(16) 0.082(16) 0.026(12) 0.013(12) -0.006(13)
C116 0.063(12) 0.055(11) 0.068(13) -0.013(9) 0.039(10) -0.002(9)
C117 0.073(16) 0.088(17) 0.13(2) 0.007(15) 0.045(15) 0.000(13)
C118 0.083(14) 0.044(10) 0.052(11) -0.005(8) 0.016(10) 0.018(9)
C119 0.18(3) 0.099(19) 0.077(17) -0.019(14) 0.035(18) 0.069(19)
C120 0.028(8) 0.056(10) 0.040(9) -0.001(8) -0.004(7) -0.002(7)
C121 0.028(9) 0.068(12) 0.057(11) -0.012(9) -0.009(8) 0.021(8)
C122 0.017(8) 0.070(11) 0.050(10) -0.001(9) 0.000(7) 0.010(7)
C123 0.022(9) 0.079(13) 0.082(14) 0.007(11) 0.011(9) -0.003(8)
C124 0.062(12) 0.049(11) 0.076(13) 0.006(10) -0.025(11) -0.006(9)
C125 0.079(16) 0.099(17) 0.098(17) -0.048(14) 0.040(13) -0.036(13)
C126 0.039(9) 0.045(9) 0.043(9) -0.012(7) -0.006(7) -0.007(7)
C127 0.082(16) 0.089(17) 0.056(14) 0.022(14) -0.008(13) 0.006(15)
C128 0.054(10) 0.039(9) 0.048(9) -0.004(7) 0.008(8) -0.005(8)
C129 0.042(13) 0.063(14) 0.054(14) 0.017(11) 0.014(11) -0.003(11)
C130 0.050(10) 0.042(9) 0.048(9) -0.010(8) 0.000(8) -0.007(8)
C131 0.049(13) 0.072(14) 0.049(12) -0.003(11) -0.002(11) -0.007(11)
C138 0.074(13) 0.043(10) 0.040(10) -0.001(8) 0.015(9) -0.002(9)
C139 0.081(15) 0.105(17) 0.031(10) -0.019(10) 0.003(10) -0.003(12)
C140 0.045(10) 0.042(9) 0.061(11) -0.004(8) 0.011(8) -0.014(8)
C141 0.026(9) 0.107(16) 0.086(15) -0.024(13) 0.014(9) 0.004(10)
C142 0.035(9) 0.048(10) 0.049(10) -0.012(8) -0.011(8) 0.014(7)
C143 0.112(19) 0.047(12) 0.105(17) 0.010(11) 0.060(15) 0.024(12)
C144 0.056(11) 0.033(9) 0.071(12) 0.000(8) -0.017(10) 0.011(8)
C145 0.091(15) 0.044(10) 0.052(11) 0.000(9) 0.005(10) -0.001(10)
C146 0.053(11) 0.040(9) 0.053(10) -0.008(8) -0.020(9) 0.014(8)
C147 0.074(14) 0.028(9) 0.113(17) -0.005(10) -0.049(12) 0.015(9)
C148 0.066(13) 0.034(9) 0.082(14) 0.007(9) 0.000(11) -0.003(9)
C149 0.13(2) 0.055(12) 0.051(12) -0.002(10) 0.017(13) -0.008(13)
C150 0.109(18) 0.055(12) 0.089(15) -0.024(11) 0.039(13) -0.060(12)
C151 0.123(17) 0.131(17) 0.150(18) -0.017(15) 0.020(15) -0.029(14)
C152 0.103(11) 0.109(11) 0.109(11) -0.008(9) 0.015(9) -0.011(9)
C153 0.106(15) 0.108(15) 0.096(14) 0.012(12) 0.022(12) -0.013(12)
C154 0.12(2) 0.12(2) 0.11(2) 0.017(17) -0.033(18) -0.022(18)
C155 0.11(2) 0.105(19) 0.097(19) 0.031(15) 0.056(16) 0.025(16)
C156 0.059(11) 0.056(11) 0.035(9) 0.018(8) 0.001(8) -0.020(9)
C157 0.13(2) 0.082(16) 0.066(14) 0.039(12) -0.016(14) -0.033(14)
C158 0.057(11) 0.052(10) 0.044(10) 0.009(8) -0.018(9) -0.005(9)
C159 0.095(17) 0.067(13) 0.061(13) -0.018(10) 0.024(12) -0.006(12)
C160 0.055(11) 0.042(9) 0.042(9) -0.002(7) -0.016(8) 0.003(8)
C161 0.036(10) 0.061(12) 0.084(14) -0.002(10) -0.008(9) 0.008(9)

loop_
_atom_type_symbol
_atom_type_description
_atom_type_scat_dispersion_real
_atom_type_scat_dispersion_imag
_atom_type_scat_source
C C 0.0033 0.0016 'International Tables Vol C Tables 4.2.6.8 and 6.1.1.4'
H H 0.0000 0.0000 'International Tables Vol C Tables 4.2.6.8 and 6.1.1.4'
Au Au -2.0133 8.8022 'International Tables Vol C Tables 4.2.6.8 and 6.1.1.4'
Cl Cl 0.1484 0.1585 'International Tables Vol C Tables 4.2.6.8 and 6.1.1.4'
P P 0.1023 0.0942 'International Tables Vol C Tables 4.2.6.8 and 6.1.1.4'

loop_
_geom_angle_atom_site_label_1
_geom_angle_atom_site_label_2
_geom_angle_atom_site_label_3
_geom_angle
_geom_angle_site_symmetry_1
_geom_angle_site_symmetry_3
_geom_angle_publ_flag
Au1 Au1 Au2 69.47(2) 3_666 3_666 ?
Au1 Au1 Au2 56.66(2) 3_666 . ?
Au1 Au1 Au3 87.05(3) 3_666 3_666 ?
Au1 Au1 Au4 56.28(2) 3_666 3_666 ?
Au1 Au1 Au4 69.56(2) 3_666 . ?
Au1 Au1 Au5 88.03(3) 3_666 . ?
Au1 Au1 Au6 142.54(3) 3_666 . ?
Au1 Au1 Au7 122.70(3) 3_666 . ?
Au1 Au1 Au10 121.06(3) 3_666 3_666 ?
Au1 Au1 Au11 143.43(3) 3_666 3_666 ?
Au1 Au1 Au13 100.61(3) 3_666 3_666 ?
Au2 Au1 Au2 126.13(2) 3_666 . ?
Au2 Au1 Au4 96.90(2) 3_666 3_666 ?
Au2 Au1 Au6 145.17(2) 3_666 . ?
Au2 Au1 Au7 100.15(2) 3_666 . ?
Au2 Au1 Au7 107.984(19) . . ?
Au2 Au1 Au10 159.74(2) . 3_666 ?
Au2 Au1 Au10 56.439(16) 3_666 3_666 ?
Au2 Au1 Au11 108.89(2) 3_666 3_666 ?
Au3 Au1 Au2 66.831(18) 3_666 3_666 ?
Au3 Au1 Au2 107.86(2) 3_666 . ?
Au3 Au1 Au4 53.865(16) 3_666 3_666 ?
Au3 Au1 Au4 127.89(2) 3_666 . ?
Au3 Au1 Au5 160.59(3) 3_666 . ?
Au3 Au1 Au6 116.28(2) 3_666 . ?
Au3 Au1 Au7 142.35(2) 3_666 . ?
Au3 Au1 Au10 52.826(16) 3_666 3_666 ?
Au3 Au1 Au11 61.047(17) 3_666 3_666 ?
Au4 Au1 Au2 54.130(15) 3_666 . ?
Au4 Au1 Au2 97.16(2) . . ?
Au4 Au1 Au2 61.497(17) . 3_666 ?
Au4 Au1 Au4 125.84(2) . 3_666 ?
Au4 Au1 Au6 109.73(2) . . ?
Au4 Au1 Au7 57.467(16) . . ?
Au4 Au1 Au7 160.87(2) 3_666 . ?
Au4 Au1 Au10 100.37(2) . 3_666 ?
Au4 Au1 Au10 106.643(19) 3_666 3_666 ?
Au4 Au1 Au11 143.77(2) . 3_666 ?
Au5 Au1 Au2 128.29(2) . 3_666 ?
Au5 Au1 Au2 54.377(16) . . ?
Au5 Au1 Au4 67.141(18) . . ?
Au5 Au1 Au4 108.37(2) . 3_666 ?
Au5 Au1 Au6 59.979(16) . . ?
Au5 Au1 Au7 53.678(16) . . ?
Au5 Au1 Au10 143.28(2) . 3_666 ?
Au5 Au1 Au11 115.81(2) . 3_666 ?
Au6 Au1 Au2 87.268(19) . . ?
Au6 Au1 Au4 112.77(2) . 3_666 ?
Au6 Au1 Au7 54.773(16) . . ?
Au6 Au1 Au10 96.234(19) . 3_666 ?
Au6 Au1 Au11 56.408(16) . 3_666 ?
Au7 Au1 Au10 90.084(18) . 3_666 ?
Au11 Au1 Au2 113.82(2) 3_666 . ?
Au11 Au1 Au4 88.780(19) 3_666 3_666 ?
Au11 Au1 Au7 93.816(19) 3_666 . ?
Au11 Au1 Au10 54.209(15) 3_666 3_666 ?
Au13 Au1 Au2 146.00(2) 3_666 3_666 ?
Au13 Au1 Au2 54.491(16) 3_666 . ?
Au13 Au1 Au3 80.56(2) 3_666 3_666 ?
Au13 Au1 Au4 147.43(2) 3_666 . ?
Au13 Au1 Au4 53.934(16) 3_666 3_666 ?
Au13 Au1 Au5 81.91(2) 3_666 . ?
Au13 Au1 Au6 58.840(17) 3_666 . ?
Au13 Au1 Au7 111.88(2) 3_666 . ?
Au13 Au1 Au10 110.80(2) 3_666 3_666 ?
Au13 Au1 Au11 59.351(17) 3_666 3_666 ?
Au2 Au1A Au2 180.0 3_666 . ?
Au2 Au1A Au3 114.845(15) 3_666 . ?
Au2 Au1A Au3 65.156(15) 3_666 3_666 ?
Au2 Au1A Au3 65.155(15) . . ?
Au2 Au1A Au3 114.844(15) . 3_666 ?
Au2 Au1A Au5 123.322(14) . 3_666 ?
Au2 Au1A Au5 123.322(14) 3_666 . ?
Au2 Au1A Au5 56.678(14) . . ?
Au2 Au1A Au5 56.679(14) 3_666 3_666 ?
Au2 Au1A Au13 53.356(13) 3_666 . ?
Au2 Au1A Au13 126.643(13) 3_666 3_666 ?
Au2 Au1A Au13 53.356(13) . 3_666 ?
Au2 Au1A Au13 126.645(13) . . ?
Au3 Au1A Au3 180.0 . 3_666 ?
Au3 Au1A Au5 51.822(13) 3_666 3_666 ?
Au3 Au1A Au5 51.821(13) . . ?
Au3 Au1A Au5 128.178(13) . 3_666 ?
Au3 Au1A Au5 128.179(13) 3_666 . ?
Au3 Au1A Au13 111.309(13) 3_666 . ?
Au3 Au1A Au13 111.310(13) . 3_666 ?
Au3 Au1A Au13 68.691(13) . . ?
Au3 Au1A Au13 68.690(13) 3_666 3_666 ?
Au4 Au1A Au2 65.394(14) 3_666 . ?
Au4 Au1A Au2 114.606(14) 3_666 3_666 ?
Au4 Au1A Au2 65.392(14) . 3_666 ?
Au4 Au1A Au2 114.608(14) . . ?
Au4 Au1A Au3 123.486(14) 3_666 . ?
Au4 Au1A Au3 56.513(14) 3_666 3_666 ?
Au4 Au1A Au3 123.486(14) . 3_666 ?
Au4 Au1A Au3 56.515(14) . . ?
Au4 Au1A Au4 180.0 3_666 . ?
Au4 Au1A Au5 114.980(13) . 3_666 ?
Au4 Au1A Au5 65.020(13) . . ?
Au4 Au1A Au5 114.982(13) 3_666 . ?
Au4 Au1A Au5 65.018(13) 3_666 3_666 ?
Au4 Au1A Au13 127.228(14) . 3_666 ?
Au4 Au1A Au13 52.772(14) . . ?
Au4 Au1A Au13 52.774(14) 3_666 3_666 ?
Au4 Au1A Au13 127.226(14) 3_666 . ?
Au5 Au1A Au5 180.0 3_666 . ?
Au5 Au1A Au13 69.600(13) . 3_666 ?
Au5 Au1A Au13 110.401(13) . . ?
Au5 Au1A Au13 69.599(13) 3_666 . ?
Au5 Au1A Au13 110.400(13) 3_666 3_666 ?
Au13 Au1A Au13 179.998(12) 3_666 . ?
Au1 Au2 Au3 55.597(16) 3_666 . ?
Au1 Au2 Au4 58.867(17) 3_666 3_666 ?
Au1 Au2 Au10 68.629(18) 3_666 . ?
Au1 Au2 Au21 137.96(2) 3_666 . ?
Au1 Au2 Au23 119.10(2) 3_666 . ?
Au1A Au2 Au3 62.846(14) . . ?
Au1A Au2 Au4 57.012(14) . 3_666 ?
Au1A Au2 Au5 68.688(16) . . ?
Au1A Au2 Au8 94.848(17) . 3_666 ?
Au1A Au2 Au10 94.903(18) . . ?
Au1A Au2 Au13 75.073(17) . 3_666 ?
Au1A Au2 Au14 113.61(2) . 3_666 ?
Au1A Au2 Au21 111.247(19) . . ?
Au1A Au2 Au23 147.68(2) . . ?
Au4 Au2 Au3 114.13(2) 3_666 . ?
Au4 Au2 Au21 120.59(2) 3_666 . ?
Au5 Au2 Au1 86.94(2) . 3_666 ?
Au5 Au2 Au3 53.895(16) . . ?
Au5 Au2 Au4 118.15(2) . 3_666 ?
Au5 Au2 Au8 156.44(2) . 3_666 ?
Au5 Au2 Au10 104.57(2) . . ?
Au5 Au2 Au21 54.884(17) . . ?
Au5 Au2 Au23 128.28(2) . . ?
Au8 Au2 Au1 71.854(19) 3_666 3_666 ?
Au8 Au2 Au3 104.08(2) 3_666 . ?
Au8 Au2 Au4 59.402(16) 3_666 3_666 ?
Au8 Au2 Au10 58.655(17) 3_666 . ?
Au8 Au2 Au21 148.43(2) 3_666 . ?
Au8 Au2 Au23 59.056(17) 3_666 . ?
Au10 Au2 Au3 53.575(15) . . ?
Au10 Au2 Au4 107.14(2) . 3_666 ?
Au10 Au2 Au21 132.25(2) . . ?
Au13 Au2 Au1 98.83(2) 3_666 3_666 ?
Au13 Au2 Au3 127.42(2) 3_666 . ?
Au13 Au2 Au4 57.570(17) 3_666 3_666 ?
Au13 Au2 Au5 83.03(2) 3_666 . ?
Au13 Au2 Au8 109.72(2) 3_666 3_666 ?
Au13 Au2 Au10 164.54(2) 3_666 . ?
Au13 Au2 Au21 63.133(18) 3_666 . ?
Au13 Au2 Au23 129.04(2) 3_666 . ?
Au14 Au2 Au1 113.30(2) 3_666 3_666 ?
Au14 Au2 Au3 164.31(2) 3_666 . ?
Au14 Au2 Au4 57.618(17) 3_666 3_666 ?
Au14 Au2 Au5 140.94(2) 3_666 . ?
Au14 Au2 Au8 60.378(17) 3_666 3_666 ?
Au14 Au2 Au10 113.76(2) 3_666 . ?
Au14 Au2 Au13 61.787(18) 3_666 3_666 ?
Au14 Au2 Au21 91.99(2) 3_666 . ?
Au14 Au2 Au23 72.03(2) 3_666 . ?
Au21 Au2 Au3 103.560(19) . . ?
Au22 Au2 Au1 114.41(2) . 3_666 ?
Au22 Au2 Au1A 119.89(2) . . ?
Au22 Au2 Au3 59.971(17) . . ?
Au22 Au2 Au4 171.78(2) . 3_666 ?
Au22 Au2 Au5 64.021(18) . . ?
Au22 Au2 Au8 115.11(2) . 3_666 ?
Au22 Au2 Au10 64.909(18) . . ?
Au22 Au2 Au13 130.25(2) . 3_666 ?
Au22 Au2 Au14 126.45(2) . 3_666 ?
Au22 Au2 Au21 67.435(19) . . ?
Au22 Au2 Au23 64.527(19) . . ?
Au23 Au2 Au3 102.68(2) . . ?
Au23 Au2 Au4 113.52(2) . 3_666 ?
Au23 Au2 Au10 56.316(17) . . ?
Au23 Au2 Au21 100.00(2) . . ?
Au1 Au3 Au2 57.572(17) 3_666 . ?
Au1 Au3 Au11 62.526(17) 3_666 . ?
Au1 Au3 Au22 108.98(2) 3_666 . ?
Au1 Au3 Au26 125.46(2) 3_666 . ?
Au1A Au3 Au2 51.998(12) . . ?
Au4 Au3 Au1 70.566(19) . 3_666 ?
Au4 Au3 Au1A 54.961(14) . . ?
Au4 Au3 Au2 101.48(2) . . ?
Au4 Au3 Au11 99.16(2) . . ?
Au4 Au3 Au22 132.19(2) . . ?
Au4 Au3 Au25 135.66(2) . . ?
Au4 Au3 Au26 56.971(17) . . ?
Au5 Au3 Au1 89.96(2) . 3_666 ?
Au5 Au3 Au1A 64.777(15) . . ?
Au5 Au3 Au2 56.508(16) . . ?
Au5 Au3 Au4 70.338(19) . . ?
Au5 Au3 Au10 112.53(2) . . ?
Au5 Au3 Au11 152.47(2) . . ?
Au5 Au3 Au22 61.859(18) . . ?
Au5 Au3 Au25 147.36(2) . . ?
Au5 Au3 Au26 60.702(18) . . ?
Au10 Au3 Au1 72.26(2) . 3_666 ?
Au10 Au3 Au1A 91.387(18) . . ?
Au10 Au3 Au2 59.394(17) . . ?
Au10 Au3 Au4 142.72(2) . . ?
Au10 Au3 Au11 60.340(17) . . ?
Au10 Au3 Au22 64.239(19) . . ?
Au10 Au3 Au25 61.379(18) . . ?
Au10 Au3 Au26 158.74(2) . . ?
Au11 Au3 Au1A 88.195(16) . . ?
Au11 Au3 Au2 103.377(19) . . ?
Au22 Au3 Au1A 102.365(19) . . ?
Au22 Au3 Au2 52.448(16) . . ?
Au22 Au3 Au11 123.72(2) . . ?
Au24 Au3 Au1 102.01(2) . 3_666 ?
Au24 Au3 Au1A 109.17(2) . . ?
Au24 Au3 Au2 159.47(2) . . ?
Au24 Au3 Au4 66.43(2) . . ?
Au24 Au3 Au5 127.55(3) . . ?
Au24 Au3 Au10 119.79(2) . . ?
Au24 Au3 Au11 64.40(2) . . ?
Au24 Au3 Au22 147.88(3) . . ?
Au24 Au3 Au25 69.49(2) . . ?
Au24 Au3 Au26 71.32(2) . . ?
Au25 Au3 Au1 115.34(2) . 3_666 ?
Au25 Au3 Au1A 142.20(2) . . ?
Au25 Au3 Au2 118.92(2) . . ?
Au25 Au3 Au11 56.309(17) . . ?
Au25 Au3 Au22 89.34(2) . . ?
Au25 Au3 Au26 112.21(2) . . ?
Au26 Au3 Au1A 102.118(18) . . ?
Au26 Au3 Au2 117.19(2) . . ?
Au26 Au3 Au11 135.46(2) . . ?
Au26 Au3 Au22 96.52(2) . . ?
Au1 Au4 Au2 59.634(17) . 3_666 ?
Au1 Au4 Au5 56.036(17) . . ?
Au1 Au4 Au7 67.743(17) . . ?
Au1 Au4 Au8 72.140(18) . . ?
Au1 Au4 Au24 138.35(2) . . ?
Au1 Au4 Au27 118.12(2) . . ?
Au1A Au4 Au2 57.594(13) . 3_666 ?
Au1A Au4 Au3 68.524(16) . . ?
Au1A Au4 Au5 63.732(14) . . ?
Au1A Au4 Au7 94.549(17) . . ?
Au1A Au4 Au8 95.164(17) . . ?
Au1A Au4 Au13 75.867(16) . . ?
Au1A Au4 Au14 115.03(2) . . ?
Au1A Au4 Au24 111.37(2) . . ?
Au1A Au4 Au27 146.90(2) . . ?
Au2 Au4 Au5 115.41(2) 3_666 . ?
Au2 Au4 Au7 105.969(19) 3_666 . ?
Au2 Au4 Au24 119.86(2) 3_666 . ?
Au3 Au4 Au1 86.76(2) . . ?
Au3 Au4 Au2 118.50(2) . 3_666 ?
Au3 Au4 Au5 54.047(16) . . ?
Au3 Au4 Au7 105.58(2) . . ?
Au3 Au4 Au8 156.58(2) . . ?
Au3 Au4 Au13 82.55(2) . . ?
Au3 Au4 Au14 140.88(2) . . ?
Au3 Au4 Au24 55.625(18) . . ?
Au3 Au4 Au27 129.38(2) . . ?
Au7 Au4 Au5 53.812(15) . . ?
Au7 Au4 Au24 134.09(2) . . ?
Au8 Au4 Au2 59.301(17) . 3_666 ?
Au8 Au4 Au5 104.18(2) . . ?
Au8 Au4 Au7 57.468(16) . . ?
Au8 Au4 Au24 147.58(2) . . ?
Au8 Au4 Au27 57.713(17) . . ?
Au13 Au4 Au1 100.12(2) . . ?
Au13 Au4 Au2 58.604(16) . 3_666 ?
Au13 Au4 Au5 128.30(2) . . ?
Au13 Au4 Au7 164.46(2) . . ?
Au13 Au4 Au8 110.53(2) . . ?
Au13 Au4 Au24 61.434(19) . . ?
Au13 Au4 Au27 128.62(2) . . ?
Au14 Au4 Au1 114.84(2) . . ?
Au14 Au4 Au2 58.487(17) . 3_666 ?
Au14 Au4 Au5 164.82(2) . . ?
Au14 Au4 Au7 112.65(2) . . ?
Au14 Au4 Au8 60.635(18) . . ?
Au14 Au4 Au13 62.501(18) . . ?
Au14 Au4 Au24 90.46(2) . . ?
Au14 Au4 Au27 70.514(19) . . ?
Au24 Au4 Au5 104.15(2) . . ?
Au26 Au4 Au1 112.19(2) . . ?
Au26 Au4 Au1A 118.45(2) . . ?
Au26 Au4 Au2 170.15(2) . 3_666 ?
Au26 Au4 Au3 63.991(19) . . ?
Au26 Au4 Au5 57.358(17) . . ?
Au26 Au4 Au7 64.594(18) . . ?
Au26 Au4 Au8 114.23(2) . . ?
Au26 Au4 Au13 130.69(2) . . ?
Au26 Au4 Au14 126.50(2) . . ?
Au26 Au4 Au24 69.74(2) . . ?
Au26 Au4 Au27 65.784(19) . . ?
Au27 Au4 Au2 112.06(2) . 3_666 ?
Au27 Au4 Au5 102.10(2) . . ?
Au27 Au4 Au7 56.009(17) . . ?
Au27 Au4 Au24 100.92(2) . . ?
Au1 Au5 Au4 56.823(16) . . ?
Au1 Au5 Au6 62.734(17) . . ?
Au1 Au5 Au22 124.82(2) . . ?
Au1A Au5 Au4 51.247(12) . . ?
Au2 Au5 Au1 70.079(19) . . ?
Au2 Au5 Au1A 54.634(13) . . ?
Au2 Au5 Au4 100.49(2) . . ?
Au2 Au5 Au6 97.66(2) . . ?
Au2 Au5 Au22 56.304(17) . . ?
Au2 Au5 Au26 132.45(2) . . ?
Au3 Au5 Au1 88.29(2) . . ?
Au3 Au5 Au1A 63.402(15) . . ?
Au3 Au5 Au2 69.597(19) . . ?
Au3 Au5 Au4 55.616(17) . . ?
Au3 Au5 Au6 151.02(2) . . ?
Au3 Au5 Au7 112.46(2) . . ?
Au3 Au5 Au20 147.80(2) . . ?
Au3 Au5 Au22 63.027(18) . . ?
Au3 Au5 Au26 62.885(18) . . ?
Au6 Au5 Au1A 87.861(16) . . ?
Au6 Au5 Au4 104.20(2) . . ?
Au7 Au5 Au1 70.678(19) . . ?
Au7 Au5 Au1A 89.875(18) . . ?
Au7 Au5 Au2 140.61(2) . . ?
Au7 Au5 Au4 59.442(17) . . ?
Au7 Au5 Au6 60.737(17) . . ?
Au7 Au5 Au20 62.318(18) . . ?
Au7 Au5 Au22 161.96(2) . . ?
Au7 Au5 Au26 65.408(18) . . ?
Au20 Au5 Au1 116.27(2) . . ?
Au20 Au5 Au1A 142.80(2) . . ?
Au20 Au5 Au2 136.33(2) . . ?
Au20 Au5 Au4 119.35(2) . . ?
Au20 Au5 Au6 57.751(17) . . ?
Au20 Au5 Au22 111.24(2) . . ?
Au20 Au5 Au26 88.37(2) . . ?
Au21 Au5 Au1 102.09(2) . . ?
Au21 Au5 Au1A 108.71(2) . . ?
Au21 Au5 Au2 65.815(19) . . ?
Au21 Au5 Au3 126.80(2) . . ?
Au21 Au5 Au4 158.65(2) . . ?
Au21 Au5 Au6 63.806(19) . . ?
Au21 Au5 Au7 120.27(2) . . ?
Au21 Au5 Au20 70.76(2) . . ?
Au21 Au5 Au22 68.70(2) . . ?
Au21 Au5 Au26 147.98(3) . . ?
Au22 Au5 Au1A 102.218(18) . . ?
Au22 Au5 Au4 118.64(2) . . ?
Au22 Au5 Au6 132.15(2) . . ?
Au26 Au5 Au1 108.99(2) . . ?
Au26 Au5 Au1A 102.597(18) . . ?
Au26 Au5 Au4 53.298(16) . . ?
Au26 Au5 Au6 125.01(2) . . ?
Au26 Au5 Au22 98.54(2) . . ?
Au5 Au6 Au1 57.287(17) . . ?
Au5 Au6 Au9 109.67(2) . . ?
Au5 Au6 Au18 165.15(2) . . ?
Au5 Au6 Au21 53.835(16) . . ?
Au7 Au6 Au1 66.962(17) . . ?
Au7 Au6 Au5 57.044(16) . . ?
Au7 Au6 Au9 58.451(17) . . ?
Au7 Au6 Au18 108.37(2) . . ?
Au7 Au6 Au21 107.57(2) . . ?
Au9 Au6 Au1 74.498(18) . . ?
Au9 Au6 Au21 163.23(2) . . ?
Au11 Au6 Au1 61.917(16) 3_666 . ?
Au11 Au6 Au5 118.59(2) 3_666 . ?
Au11 Au6 Au7 106.02(2) 3_666 . ?
Au11 Au6 Au9 58.952(17) 3_666 . ?
Au11 Au6 Au13 60.892(17) 3_666 3_666 ?
Au11 Au6 Au18 59.773(17) 3_666 . ?
Au11 Au6 Au19 109.16(2) 3_666 . ?
Au11 Au6 Au21 123.17(2) 3_666 . ?
Au12 Au6 Au1 105.97(2) 3_666 . ?
Au12 Au6 Au5 132.77(2) 3_666 . ?
Au12 Au6 Au7 163.76(2) 3_666 . ?
Au12 Au6 Au9 106.03(2) 3_666 . ?
Au12 Au6 Au11 58.612(17) 3_666 3_666 ?
Au12 Au6 Au13 57.265(18) 3_666 3_666 ?
Au12 Au6 Au18 60.631(18) 3_666 . ?
Au12 Au6 Au19 118.55(2) 3_666 . ?
Au12 Au6 Au21 86.80(2) 3_666 . ?
Au13 Au6 Au1 57.451(17) 3_666 . ?
Au13 Au6 Au5 79.766(19) 3_666 . ?
Au13 Au6 Au7 122.28(2) 3_666 . ?
Au13 Au6 Au9 115.14(2) 3_666 . ?
Au13 Au6 Au18 109.12(2) 3_666 . ?
Au13 Au6 Au19 170.05(2) 3_666 . ?
Au13 Au6 Au21 62.523(18) 3_666 . ?
Au18 Au6 Au1 116.75(2) . . ?
Au18 Au6 Au9 56.039(17) . . ?
Au18 Au6 Au21 140.64(2) . . ?
Au19 Au6 Au1 119.50(2) . . ?
Au19 Au6 Au5 106.87(2) . . ?
Au19 Au6 Au7 58.741(18) . . ?
Au19 Au6 Au9 55.980(17) . . ?
Au19 Au6 Au18 62.851(18) . . ?
Au19 Au6 Au21 127.34(2) . . ?
Au20 Au6 Au1 112.21(2) . . ?
Au20 Au6 Au5 58.816(17) . . ?
Au20 Au6 Au7 61.321(18) . . ?
Au20 Au6 Au9 108.80(2) . . ?
Au20 Au6 Au11 166.91(2) . 3_666 ?
Au20 Au6 Au12 133.56(2) . 3_666 ?
Au20 Au6 Au13 127.43(2) . 3_666 ?
Au20 Au6 Au18 118.94(2) . . ?
Au20 Au6 Au19 62.373(18) . . ?
Au20 Au6 Au21 66.977(19) . . ?
Au21 Au6 Au1 91.814(19) . . ?
Au4 Au7 Au1 54.791(15) . . ?
Au4 Au7 Au26 53.647(15) . . ?
Au5 Au7 Au1 55.644(17) . . ?
Au5 Au7 Au4 66.746(18) . . ?
Au5 Au7 Au6 62.219(17) . . ?
Au5 Au7 Au8 117.43(2) . . ?
Au5 Au7 Au9 117.50(2) . . ?
Au5 Au7 Au16 176.57(2) . . ?
Au5 Au7 Au19 112.66(2) . . ?
Au5 Au7 Au20 59.244(18) . . ?
Au5 Au7 Au26 58.373(17) . . ?
Au6 Au7 Au1 58.266(16) . . ?
Au6 Au7 Au4 110.51(2) . . ?
Au6 Au7 Au26 119.58(2) . . ?
Au8 Au7 Au1 67.572(17) . . ?
Au8 Au7 Au4 60.021(17) . . ?
Au8 Au7 Au6 108.74(2) . . ?
Au8 Au7 Au9 59.695(17) . . ?
Au8 Au7 Au16 60.018(18) . . ?
Au8 Au7 Au19 112.03(2) . . ?
Au8 Au7 Au20 166.00(2) . . ?
Au8 Au7 Au26 106.93(2) . . ?
Au9 Au7 Au1 72.193(17) . . ?
Au9 Au7 Au4 110.20(2) . . ?
Au9 Au7 Au6 62.130(17) . . ?
Au9 Au7 Au16 59.453(18) . . ?
Au9 Au7 Au20 108.55(2) . . ?
Au9 Au7 Au26 163.83(2) . . ?
Au16 Au7 Au1 121.00(2) . . ?
Au16 Au7 Au4 112.31(2) . . ?
Au16 Au7 Au6 115.85(2) . . ?
Au16 Au7 Au20 122.58(2) . . ?
Au16 Au7 Au26 124.03(2) . . ?
Au19 Au7 Au1 113.31(2) . . ?
Au19 Au7 Au4 166.85(2) . . ?
Au19 Au7 Au6 60.518(17) . . ?
Au19 Au7 Au9 57.705(17) . . ?
Au19 Au7 Au16 67.44(2) . . ?
Au19 Au7 Au20 61.608(18) . . ?
Au19 Au7 Au26 138.25(2) . . ?
Au20 Au7 Au1 102.57(2) . . ?
Au20 Au7 Au4 123.38(2) . . ?
Au20 Au7 Au6 57.316(17) . . ?
Au20 Au7 Au26 83.207(19) . . ?
Au26 Au7 Au1 94.783(19) . . ?
Au27 Au7 Au1 110.99(2) . . ?
Au27 Au7 Au4 61.109(18) . . ?
Au27 Au7 Au5 117.26(2) . . ?
Au27 Au7 Au6 168.21(2) . . ?
Au27 Au7 Au8 60.346(18) . . ?
Au27 Au7 Au9 111.51(2) . . ?
Au27 Au7 Au16 63.98(2) . . ?
Au27 Au7 Au19 125.98(2) . . ?
Au27 Au7 Au20 133.66(2) . . ?
Au27 Au7 Au26 63.464(18) . . ?
Au2 Au8 Au1 54.131(15) 3_666 . ?
Au2 Au8 Au4 61.294(17) 3_666 . ?
Au4 Au8 Au1 53.634(15) . . ?
Au7 Au8 Au1 62.352(16) . . ?
Au7 Au8 Au2 111.61(2) . 3_666 ?
Au7 Au8 Au4 62.511(17) . . ?
Au7 Au8 Au9 60.892(17) . . ?
Au7 Au8 Au10 109.41(2) . 3_666 ?
Au7 Au8 Au14 114.45(2) . . ?
Au7 Au8 Au16 60.852(18) . . ?
Au7 Au8 Au23 166.66(2) . 3_666 ?
Au9 Au8 Au1 70.391(18) . . ?
Au9 Au8 Au2 112.97(2) . 3_666 ?
Au9 Au8 Au4 113.24(2) . . ?
Au9 Au8 Au10 61.248(17) . 3_666 ?
Au9 Au8 Au14 169.00(2) . . ?
Au9 Au8 Au16 60.116(19) . . ?
Au9 Au8 Au23 110.69(2) . 3_666 ?
Au10 Au8 Au1 62.873(17) 3_666 . ?
Au10 Au8 Au2 61.666(17) 3_666 3_666 ?
Au10 Au8 Au4 111.08(2) 3_666 . ?
Au10 Au8 Au14 114.54(2) 3_666 . ?
Au14 Au8 Au1 98.61(2) . . ?
Au14 Au8 Au2 58.229(18) . 3_666 ?
Au14 Au8 Au4 57.592(17) . . ?
Au15 Au8 Au1 116.36(2) . . ?
Au15 Au8 Au2 113.64(2) . 3_666 ?
Au15 Au8 Au4 169.99(2) . . ?
Au15 Au8 Au7 114.91(2) . . ?
Au15 Au8 Au9 59.586(18) . . ?
Au15 Au8 Au10 59.847(18) . 3_666 ?
Au15 Au8 Au14 128.55(2) . . ?
Au15 Au8 Au16 68.49(2) . . ?
Au15 Au8 Au23 63.428(19) . 3_666 ?
Au16 Au8 Au1 117.12(2) . . ?
Au16 Au8 Au2 171.23(3) . 3_666 ?
Au16 Au8 Au4 115.15(2) . . ?
Au16 Au8 Au10 115.23(2) . 3_666 ?
Au16 Au8 Au14 127.83(2) . . ?
Au16 Au8 Au23 125.80(2) . 3_666 ?
Au23 Au8 Au1 105.76(2) 3_666 . ?
Au23 Au8 Au2 60.555(17) 3_666 3_666 ?
Au23 Au8 Au4 116.58(2) 3_666 . ?
Au23 Au8 Au10 57.739(18) 3_666 3_666 ?
Au23 Au8 Au14 71.77(2) 3_666 . ?
Au27 Au8 Au1 106.03(2) . . ?
Au27 Au8 Au2 117.30(2) . 3_666 ?
Au27 Au8 Au4 61.526(18) . . ?
Au27 Au8 Au7 58.839(18) . . ?
Au27 Au8 Au9 111.25(2) . . ?
Au27 Au8 Au10 167.71(2) . 3_666 ?
Au27 Au8 Au14 70.872(19) . . ?
Au27 Au8 Au15 126.50(2) . . ?
Au27 Au8 Au16 63.762(19) . . ?
Au27 Au8 Au23 133.67(2) . 3_666 ?
Au7 Au9 Au6 59.420(17) . . ?
Au7 Au9 Au10 107.24(2) . 3_666 ?
Au7 Au9 Au11 106.38(2) . 3_666 ?
Au8 Au9 Au6 106.39(2) . . ?
Au8 Au9 Au7 59.413(17) . . ?
Au8 Au9 Au10 59.977(17) . 3_666 ?
Au8 Au9 Au11 107.30(2) . 3_666 ?
Au8 Au9 Au16 60.250(18) . . ?
Au10 Au9 Au6 106.45(2) 3_666 . ?
Au11 Au9 Au6 58.430(17) 3_666 . ?
Au11 Au9 Au10 60.138(17) 3_666 3_666 ?
Au15 Au9 Au6 163.52(2) . . ?
Au15 Au9 Au7 113.97(2) . . ?
Au15 Au9 Au8 60.021(18) . . ?
Au15 Au9 Au10 59.554(18) . 3_666 ?
Au15 Au9 Au11 114.27(2) . 3_666 ?
Au15 Au9 Au16 68.71(2) . . ?
Au16 Au9 Au6 114.27(2) . . ?
Au16 Au9 Au7 60.401(17) . . ?
Au16 Au9 Au10 114.22(2) . 3_666 ?
Au16 Au9 Au11 164.72(2) . 3_666 ?
Au17 Au9 Au6 115.04(2) . . ?
Au17 Au9 Au7 166.97(2) . . ?
Au17 Au9 Au8 115.18(2) . . ?
Au17 Au9 Au10 61.762(18) . 3_666 ?
Au17 Au9 Au11 62.724(18) . 3_666 ?
Au17 Au9 Au15 67.77(2) . . ?
Au17 Au9 Au16 129.10(2) . . ?
Au17 Au9 Au18 68.36(2) . . ?
Au18 Au9 Au6 61.412(18) . . ?
Au18 Au9 Au7 113.97(2) . . ?
Au18 Au9 Au8 166.16(2) . . ?
Au18 Au9 Au10 115.15(2) . 3_666 ?
Au18 Au9 Au11 61.497(18) . 3_666 ?
Au18 Au9 Au15 130.57(2) . . ?
Au18 Au9 Au16 129.12(2) . . ?
Au19 Au9 Au6 60.465(18) . . ?
Au19 Au9 Au7 60.618(18) . . ?
Au19 Au9 Au8 114.39(2) . . ?
Au19 Au9 Au10 164.98(2) . 3_666 ?
Au19 Au9 Au11 112.69(2) . 3_666 ?
Au19 Au9 Au15 131.81(2) . . ?
Au19 Au9 Au16 68.96(2) . . ?
Au19 Au9 Au17 128.81(2) . . ?
Au19 Au9 Au18 66.694(19) . . ?
Au2 Au10 Au1 54.930(15) . 3_666 ?
Au2 Au10 Au22 53.672(16) . . ?
Au3 Au10 Au1 54.912(16) . 3_666 ?
Au3 Au10 Au2 67.032(18) . . ?
Au3 Au10 Au8 116.20(2) . 3_666 ?
Au3 Au10 Au9 115.82(2) . 3_666 ?
Au3 Au10 Au11 63.549(18) . . ?
Au3 Au10 Au15 173.81(2) . 3_666 ?
Au3 Au10 Au17 114.51(2) . 3_666 ?
Au3 Au10 Au22 61.035(18) . . ?
Au3 Au10 Au23 118.00(2) . . ?
Au3 Au10 Au25 59.876(18) . . ?
Au8 Au10 Au1 66.525(17) 3_666 3_666 ?
Au8 Au10 Au2 59.678(17) 3_666 . ?
Au8 Au10 Au9 58.776(17) 3_666 3_666 ?
Au8 Au10 Au11 105.72(2) 3_666 . ?
Au8 Au10 Au17 109.58(2) 3_666 3_666 ?
Au8 Au10 Au22 106.31(2) 3_666 . ?
Au9 Au10 Au1 71.133(17) 3_666 3_666 ?
Au9 Au10 Au2 109.27(2) 3_666 . ?
Au9 Au10 Au17 56.647(17) 3_666 3_666 ?
Au9 Au10 Au22 162.93(2) 3_666 . ?
Au11 Au10 Au1 57.930(16) . 3_666 ?
Au11 Au10 Au2 111.03(2) . . ?
Au11 Au10 Au9 59.331(17) . 3_666 ?
Au11 Au10 Au17 60.670(17) . 3_666 ?
Au11 Au10 Au22 123.73(2) . . ?
Au15 Au10 Au1 119.09(2) 3_666 3_666 ?
Au15 Au10 Au2 111.43(2) 3_666 . ?
Au15 Au10 Au8 59.276(18) 3_666 3_666 ?
Au15 Au10 Au9 58.572(18) 3_666 3_666 ?
Au15 Au10 Au11 112.66(2) 3_666 . ?
Au15 Au10 Au17 65.373(19) 3_666 3_666 ?
Au15 Au10 Au22 123.38(2) 3_666 . ?
Au17 Au10 Au1 113.20(2) 3_666 3_666 ?
Au17 Au10 Au2 165.60(2) 3_666 . ?
Au17 Au10 Au22 140.41(2) 3_666 . ?
Au22 Au10 Au1 95.944(19) . 3_666 ?
Au23 Au10 Au1 110.83(2) . 3_666 ?
Au23 Au10 Au2 60.886(18) . . ?
Au23 Au10 Au8 60.978(19) . 3_666 ?
Au23 Au10 Au9 111.34(2) . 3_666 ?
Au23 Au10 Au11 166.38(2) . . ?
Au23 Au10 Au15 64.40(2) . 3_666 ?
Au23 Au10 Au17 124.43(2) . 3_666 ?
Au23 Au10 Au22 61.948(18) . . ?
Au23 Au10 Au25 136.46(2) . . ?
Au25 Au10 Au1 101.38(2) . 3_666 ?
Au25 Au10 Au2 124.82(2) . . ?
Au25 Au10 Au8 162.56(2) . 3_666 ?
Au25 Au10 Au9 106.25(2) . 3_666 ?
Au25 Au10 Au11 56.903(17) . . ?
Au25 Au10 Au15 122.95(2) . 3_666 ?
Au25 Au10 Au17 62.334(18) . 3_666 ?
Au25 Au10 Au22 86.863(19) . . ?
Au1 Au11 Au24 90.63(2) 3_666 . ?
Au3 Au11 Au1 56.426(16) . 3_666 ?
Au3 Au11 Au24 53.418(17) . . ?
Au6 Au11 Au1 61.676(17) 3_666 3_666 ?
Au6 Au11 Au3 116.91(2) 3_666 . ?
Au6 Au11 Au9 62.616(17) 3_666 3_666 ?
Au6 Au11 Au10 110.04(2) 3_666 . ?
Au6 Au11 Au13 59.973(17) 3_666 . ?
Au6 Au11 Au17 113.49(2) 3_666 3_666 ?
Au6 Au11 Au18 61.646(17) 3_666 3_666 ?
Au6 Au11 Au24 119.34(2) 3_666 . ?
Au9 Au11 Au1 75.906(19) 3_666 3_666 ?
Au9 Au11 Au3 110.35(2) 3_666 . ?
Au9 Au11 Au10 60.533(17) 3_666 . ?
Au9 Au11 Au13 117.63(2) 3_666 . ?
Au9 Au11 Au17 56.781(17) 3_666 3_666 ?
Au9 Au11 Au18 57.721(17) 3_666 3_666 ?
Au9 Au11 Au24 163.51(2) 3_666 . ?
Au10 Au11 Au1 67.861(18) . 3_666 ?
Au10 Au11 Au3 56.111(16) . . ?
Au10 Au11 Au13 121.57(2) . . ?
Au10 Au11 Au17 59.934(18) . 3_666 ?
Au10 Au11 Au24 105.80(2) . . ?
Au12 Au11 Au1 106.93(2) . 3_666 ?
Au12 Au11 Au3 129.18(2) . . ?
Au12 Au11 Au6 60.137(18) . 3_666 ?
Au12 Au11 Au9 110.16(2) . 3_666 ?
Au12 Au11 Au10 169.81(2) . . ?
Au12 Au11 Au13 57.418(18) . . ?
Au12 Au11 Au17 119.80(2) . 3_666 ?
Au12 Au11 Au18 61.796(19) . 3_666 ?
Au12 Au11 Au24 82.61(2) . . ?
Au13 Au11 Au1 57.115(17) . 3_666 ?
Au13 Au11 Au3 77.098(18) . . ?
Au13 Au11 Au17 173.44(2) . 3_666 ?
Au13 Au11 Au24 59.727(18) . . ?
Au17 Au11 Au1 121.39(2) 3_666 3_666 ?
Au17 Au11 Au3 107.66(2) 3_666 . ?
Au17 Au11 Au24 126.68(2) 3_666 . ?
Au18 Au11 Au1 118.22(2) 3_666 3_666 ?
Au18 Au11 Au3 167.81(2) 3_666 . ?
Au18 Au11 Au10 112.17(2) 3_666 . ?
Au18 Au11 Au13 109.88(2) 3_666 . ?
Au18 Au11 Au17 64.634(18) 3_666 3_666 ?
Au18 Au11 Au24 138.63(2) 3_666 . ?
Au25 Au11 Au1 111.60(2) . 3_666 ?
Au25 Au11 Au3 58.431(17) . . ?
Au25 Au11 Au6 170.56(2) . 3_666 ?
Au25 Au11 Au9 110.20(2) . 3_666 ?
Au25 Au11 Au10 60.530(18) . . ?
Au25 Au11 Au12 129.31(2) . . ?
Au25 Au11 Au13 123.25(2) . . ?
Au25 Au11 Au17 63.286(19) . 3_666 ?
Au25 Au11 Au18 120.88(2) . 3_666 ?
Au25 Au11 Au24 65.607(19) . . ?
Au6 Au12 Au18 61.725(18) 3_666 3_666 ?
Au11 Au12 Au6 61.251(18) . 3_666 ?
Au11 Au12 Au18 60.973(18) . 3_666 ?
Au13 Au12 Au6 62.393(18) . 3_666 ?
Au13 Au12 Au11 63.613(19) . . ?
Au13 Au12 Au18 114.30(2) . 3_666 ?
Cl1 Au12 Au6 144.57(10) . 3_666 ?
Cl1 Au12 Au11 146.84(11) . . ?
Cl1 Au12 Au13 138.03(11) . . ?
Cl1 Au12 Au18 107.62(11) . 3_666 ?
Au1 Au13 Au6 63.708(18) 3_666 3_666 ?
Au1 Au13 Au11 63.533(18) 3_666 . ?
Au1 Au13 Au14 119.31(2) 3_666 . ?
Au1 Au13 Au21 94.13(2) 3_666 3_666 ?
Au1 Au13 Au24 96.03(2) 3_666 . ?
Au2 Au13 Au1 70.374(19) 3_666 3_666 ?
Au2 Au13 Au1A 51.571(13) 3_666 . ?
Au2 Au13 Au6 99.08(2) 3_666 3_666 ?
Au2 Au13 Au11 133.87(2) 3_666 . ?
Au2 Au13 Au14 59.019(18) 3_666 . ?
Au2 Au13 Au21 61.210(17) 3_666 3_666 ?
Au2 Au13 Au24 126.64(2) 3_666 . ?
Au4 Au13 Au1 70.582(19) . 3_666 ?
Au4 Au13 Au1A 51.361(13) . . ?
Au4 Au13 Au2 63.827(18) . 3_666 ?
Au4 Au13 Au6 134.29(2) . 3_666 ?
Au4 Au13 Au11 100.97(2) . . ?
Au4 Au13 Au14 58.745(18) . . ?
Au4 Au13 Au21 124.91(2) . 3_666 ?
Au4 Au13 Au24 63.012(18) . . ?
Au6 Au13 Au1A 84.186(17) 3_666 . ?
Au6 Au13 Au11 59.132(17) 3_666 . ?
Au6 Au13 Au14 149.44(2) 3_666 . ?
Au6 Au13 Au21 60.305(17) 3_666 3_666 ?
Au6 Au13 Au24 121.16(2) 3_666 . ?
Au11 Au13 Au1A 84.190(16) . . ?
Au11 Au13 Au21 119.21(2) . 3_666 ?
Au11 Au13 Au24 62.399(19) . . ?
Au12 Au13 Au1 113.76(2) . 3_666 ?
Au12 Au13 Au1A 137.79(2) . . ?
Au12 Au13 Au2 148.36(2) . 3_666 ?
Au12 Au13 Au4 147.81(2) . . ?
Au12 Au13 Au6 60.343(18) . 3_666 ?
Au12 Au13 Au11 58.970(18) . . ?
Au12 Au13 Au14 126.93(2) . . ?
Au12 Au13 Au21 87.18(2) . 3_666 ?
Au12 Au13 Au24 84.85(2) . . ?
Au14 Au13 Au1A 95.279(18) . . ?
Au14 Au13 Au11 151.36(2) . . ?
Au14 Au13 Au21 89.40(2) . 3_666 ?
Au14 Au13 Au24 89.32(2) . . ?
Au21 Au13 Au1A 94.704(17) 3_666 . ?
Au24 Au13 Au1A 96.305(18) . . ?
Au24 Au13 Au21 168.99(2) . 3_666 ?
Au2 Au14 Au8 61.392(17) 3_666 . ?
Au2 Au14 Au13 59.196(18) 3_666 . ?
Au2 Au14 Au23 55.315(16) 3_666 3_666 ?
Au2 Au14 Au27 105.84(2) 3_666 . ?
Au4 Au14 Au2 63.897(18) . 3_666 ?
Au4 Au14 Au8 61.773(18) . . ?
Au4 Au14 Au13 58.754(18) . . ?
Au4 Au14 Au23 105.57(2) . 3_666 ?
Au4 Au14 Au27 56.770(17) . . ?
Au8 Au14 Au13 108.48(2) . . ?
Au8 Au14 Au23 53.966(16) . 3_666 ?
Au8 Au14 Au27 53.728(16) . . ?
Au13 Au14 Au23 111.23(2) . 3_666 ?
Au13 Au14 Au27 112.41(2) . . ?
Au27 Au14 Au23 103.18(2) . 3_666 ?
Cl3 Au14 Au2 141.09(11) . 3_666 ?
Cl3 Au14 Au4 155.02(11) . . ?
Cl3 Au14 Au8 123.56(11) . . ?
Cl3 Au14 Au13 127.35(11) . . ?
Cl3 Au14 Au23 94.46(11) . 3_666 ?
Cl3 Au14 Au27 104.63(10) . . ?
Au8 Au15 Au10 60.879(18) . 3_666 ?
Au8 Au15 Au16 56.175(17) . . ?
Au8 Au15 Au17 105.47(2) . . ?
Au8 Au15 Au23 58.899(18) . 3_666 ?
Au9 Au15 Au8 60.393(18) . . ?
Au9 Au15 Au10 61.877(18) . 3_666 ?
Au9 Au15 Au16 56.191(18) . . ?
Au9 Au15 Au17 55.320(17) . . ?
Au9 Au15 Au23 107.72(2) . 3_666 ?
Au10 Au15 Au16 106.25(2) 3_666 . ?
Au10 Au15 Au17 58.401(18) 3_666 . ?
Au10 Au15 Au23 56.609(18) 3_666 3_666 ?
Au17 Au15 Au16 106.97(2) . . ?
Au23 Au15 Au16 110.66(2) 3_666 . ?
Au23 Au15 Au17 111.00(2) 3_666 . ?
Cl5 Au15 Au8 145.08(11) . . ?
Cl5 Au15 Au9 137.78(11) . . ?
Cl5 Au15 Au10 148.59(11) . 3_666 ?
Cl5 Au15 Au16 104.94(11) . . ?
Cl5 Au15 Au17 108.40(11) . . ?
Cl5 Au15 Au23 114.45(11) . 3_666 ?
Au7 Au16 Au15 103.26(2) . . ?
Au7 Au16 Au19 55.733(17) . . ?
Au7 Au16 Au27 56.295(17) . . ?
Au8 Au16 Au7 59.130(17) . . ?
Au8 Au16 Au15 55.339(16) . . ?
Au8 Au16 Au19 102.34(2) . . ?
Au8 Au16 Au27 57.487(18) . . ?
Au9 Au16 Au7 60.145(17) . . ?
Au9 Au16 Au8 59.634(17) . . ?
Au9 Au16 Au15 55.101(17) . . ?
Au9 Au16 Au19 54.122(17) . . ?
Au9 Au16 Au27 105.87(2) . . ?
Au19 Au16 Au15 105.89(2) . . ?
Au27 Au16 Au15 108.88(2) . . ?
Au27 Au16 Au19 108.28(2) . . ?
P6 Au16 Au7 148.87(12) . . ?
P6 Au16 Au8 151.18(13) . . ?
P6 Au16 Au9 130.39(14) . . ?
P6 Au16 Au15 105.11(12) . . ?
P6 Au16 Au19 103.68(14) . . ?
P6 Au16 Au27 123.70(14) . . ?
Au9 Au17 Au10 61.592(17) . 3_666 ?
Au9 Au17 Au11 60.495(18) . 3_666 ?
Au9 Au17 Au15 56.909(18) . . ?
Au9 Au17 Au18 56.145(17) . . ?
Au9 Au17 Au25 106.44(2) . 3_666 ?
Au10 Au17 Au11 59.396(17) 3_666 3_666 ?
Au10 Au17 Au15 56.228(17) 3_666 . ?
Au10 Au17 Au18 105.65(2) 3_666 . ?
Au10 Au17 Au25 57.661(17) 3_666 3_666 ?
Au11 Au17 Au15 104.42(2) 3_666 . ?
Au11 Au17 Au18 57.043(17) 3_666 . ?
Au11 Au17 Au25 55.080(17) 3_666 3_666 ?
Au15 Au17 Au18 109.55(2) . . ?
Au25 Au17 Au15 110.23(2) 3_666 . ?
Au25 Au17 Au18 106.88(2) 3_666 . ?
P7 Au17 Au9 146.48(10) . . ?
P7 Au17 Au10 138.45(11) . 3_666 ?
P7 Au17 Au11 147.65(11) . 3_666 ?
P7 Au17 Au15 107.32(11) . . ?
P7 Au17 Au18 115.90(11) . . ?
P7 Au17 Au25 106.90(10) . 3_666 ?
Au6 Au18 Au17 106.03(2) . . ?
Au6 Au18 Au19 57.726(17) . . ?
Au9 Au18 Au6 62.549(18) . . ?
Au9 Au18 Au11 60.782(18) . 3_666 ?
Au9 Au18 Au12 108.90(2) . 3_666 ?
Au9 Au18 Au17 55.492(17) . . ?
Au9 Au18 Au19 56.235(17) . . ?
Au11 Au18 Au6 58.580(16) 3_666 . ?
Au11 Au18 Au12 57.232(17) 3_666 3_666 ?
Au11 Au18 Au17 58.325(16) 3_666 . ?
Au11 Au18 Au19 104.20(2) 3_666 . ?
Au12 Au18 Au6 57.643(17) 3_666 . ?
Au12 Au18 Au17 110.14(2) 3_666 . ?
Au12 Au18 Au19 111.13(2) 3_666 . ?
Au19 Au18 Au17 107.77(2) . . ?
P8 Au18 Au6 131.67(11) . . ?
P8 Au18 Au9 150.08(11) . . ?
P8 Au18 Au11 147.65(10) . 3_666 ?
P8 Au18 Au12 99.71(11) . 3_666 ?
P8 Au18 Au17 122.22(10) . . ?
P8 Au18 Au19 105.54(10) . . ?
Au6 Au19 Au16 107.46(2) . . ?
Au6 Au19 Au18 59.423(17) . . ?
Au6 Au19 Au20 56.936(17) . . ?
Au7 Au19 Au6 60.741(17) . . ?
Au7 Au19 Au16 56.826(17) . . ?
Au7 Au19 Au18 107.24(2) . . ?
Au7 Au19 Au20 60.155(17) . . ?
Au9 Au19 Au6 63.555(18) . . ?
Au9 Au19 Au7 61.677(18) . . ?
Au9 Au19 Au16 56.916(18) . . ?
Au9 Au19 Au18 57.071(17) . . ?
Au9 Au19 Au20 110.58(2) . . ?
Au18 Au19 Au16 109.72(2) . . ?
Au20 Au19 Au16 111.84(2) . . ?
Au20 Au19 Au18 111.03(2) . . ?
Cl6 Au19 Au6 149.22(11) . . ?
Cl6 Au19 Au7 142.92(10) . . ?
Cl6 Au19 Au9 137.78(11) . . ?
Cl6 Au19 Au16 103.31(11) . . ?
Cl6 Au19 Au18 109.14(10) . . ?
Cl6 Au19 Au20 111.51(10) . . ?
Au5 Au20 Au7 58.438(17) . . ?
Au5 Au20 Au19 109.07(2) . . ?
Au5 Au20 Au21 52.670(16) . . ?
Au6 Au20 Au5 63.433(17) . . ?
Au6 Au20 Au7 61.363(18) . . ?
Au6 Au20 Au19 60.691(18) . . ?
Au6 Au20 Au21 59.486(17) . . ?
Au7 Au20 Au19 58.237(18) . . ?
Au7 Au20 Au21 102.42(2) . . ?
Au19 Au20 Au21 118.51(2) . . ?
P4 Au20 Au5 139.3(2) . . ?
P4 Au20 Au6 154.44(19) . . ?
P4 Au20 Au7 115.6(3) . . ?
P4 Au20 Au19 95.4(2) . . ?
P4 Au20 Au21 138.9(2) . . ?
P4A Au20 Au5 144.4(6) . . ?
P4A Au20 Au6 150.7(6) . . ?
P4A Au20 Au7 133.1(7) . . ?
P4A Au20 Au19 102.5(6) . . ?
P4A Au20 Au21 123.3(7) . . ?
Au2 Au21 Au13 55.660(16) . 3_666 ?
Au2 Au21 Au20 115.72(2) . . ?
Au2 Au21 Au22 52.175(16) . . ?
Au5 Au21 Au2 59.301(17) . . ?
Au5 Au21 Au6 62.358(18) . . ?
Au5 Au21 Au13 81.19(2) . 3_666 ?
Au5 Au21 Au20 56.570(18) . . ?
Au5 Au21 Au22 59.437(18) . . ?
Au6 Au21 Au2 93.181(19) . . ?
Au6 Au21 Au13 57.173(17) . 3_666 ?
Au6 Au21 Au20 53.537(16) . . ?
Au6 Au21 Au22 121.52(2) . . ?
Au13 Au21 Au20 109.28(2) 3_666 . ?
Au13 Au21 Au22 107.64(2) 3_666 . ?
Au22 Au21 Au20 96.53(2) . . ?
P5 Au21 Au2 133.33(10) . . ?
P5 Au21 Au5 167.37(10) . . ?
P5 Au21 Au6 111.93(10) . . ?
P5 Au21 Au13 105.56(10) . 3_666 ?
P5 Au21 Au20 110.81(10) . . ?
P5 Au21 Au22 126.20(10) . . ?
Au2 Au22 Au3 67.581(19) . . ?
Au2 Au22 Au5 59.676(18) . . ?
Au2 Au22 Au10 61.418(17) . . ?
Au2 Au22 Au21 60.390(17) . . ?
Au2 Au22 Au23 60.832(18) . . ?
Au3 Au22 Au10 54.725(16) . . ?
Au3 Au22 Au21 103.90(2) . . ?
Au3 Au22 Au23 105.26(2) . . ?
Au5 Au22 Au3 55.113(17) . . ?
Au5 Au22 Au10 99.53(2) . . ?
Au5 Au22 Au21 51.864(16) . . ?
Au5 Au22 Au23 120.28(2) . . ?
Au10 Au22 Au21 121.73(2) . . ?
Au23 Au22 Au10 54.390(17) . . ?
Au23 Au22 Au21 93.87(2) . . ?
P1 Au22 Au2 172.50(10) . . ?
P1 Au22 Au3 110.39(11) . . ?
P1 Au22 Au5 125.70(10) . . ?
P1 Au22 Au10 111.31(10) . . ?
P1 Au22 Au21 126.72(10) . . ?
P1 Au22 Au23 114.01(10) . . ?
Au2 Au23 Au14 52.655(16) . 3_666 ?
Au2 Au23 Au15 108.75(2) . 3_666 ?
Au2 Au23 Au22 54.641(16) . . ?
Au8 Au23 Au2 60.389(18) 3_666 . ?
Au8 Au23 Au14 54.262(17) 3_666 3_666 ?
Au8 Au23 Au15 57.676(17) 3_666 3_666 ?
Au8 Au23 Au22 107.77(2) 3_666 . ?
Au10 Au23 Au2 62.798(18) . . ?
Au10 Au23 Au8 61.282(18) . 3_666 ?
Au10 Au23 Au14 103.62(2) . 3_666 ?
Au10 Au23 Au15 58.990(18) . 3_666 ?
Au10 Au23 Au22 63.662(19) . . ?
Au15 Au23 Au14 107.69(2) 3_666 3_666 ?
Au15 Au23 Au22 119.90(2) 3_666 . ?
Au22 Au23 Au14 101.40(2) . 3_666 ?
P2 Au23 Au2 141.14(11) . . ?
P2 Au23 Au8 129.62(11) . 3_666 ?
P2 Au23 Au10 155.23(11) . . ?
P2 Au23 Au14 99.49(11) . 3_666 ?
P2 Au23 Au15 105.39(11) . 3_666 ?
P2 Au23 Au22 120.21(11) . . ?
Au3 Au24 Au4 57.950(18) . . ?
Au3 Au24 Au11 62.182(19) . . ?
Au3 Au24 Au13 80.51(2) . . ?
Au3 Au24 Au25 56.608(18) . . ?
Au3 Au24 Au26 57.269(18) . . ?
Au4 Au24 Au11 93.07(2) . . ?
Au4 Au24 Au25 114.40(2) . . ?
Au4 Au24 Au26 50.998(16) . . ?
Au11 Au24 Au25 52.452(16) . . ?
Au11 Au24 Au26 119.26(2) . . ?
Au13 Au24 Au4 55.554(17) . . ?
Au13 Au24 Au11 57.875(17) . . ?
Au13 Au24 Au25 108.76(2) . . ?
Au13 Au24 Au26 106.26(2) . . ?
Au25 Au24 Au26 95.19(2) . . ?
P9 Au24 Au3 153.15(12) . . ?
P9 Au24 Au4 147.82(12) . . ?
P9 Au24 Au11 110.04(12) . . ?
P9 Au24 Au13 118.55(13) . . ?
P9 Au24 Au25 97.59(12) . . ?
P9 Au24 Au26 125.79(13) . . ?
Au3 Au25 Au10 58.745(17) . . ?
Au3 Au25 Au17 111.52(2) . 3_666 ?
Au3 Au25 Au24 53.907(17) . . ?
Au10 Au25 Au17 60.005(18) . 3_666 ?
Au10 Au25 Au24 104.65(2) . . ?
Au11 Au25 Au3 65.260(18) . . ?
Au11 Au25 Au10 62.567(18) . . ?
Au11 Au25 Au17 61.633(18) . 3_666 ?
Au11 Au25 Au24 61.941(19) . . ?
Au17 Au25 Au24 121.59(2) 3_666 . ?
Cl2 Au25 Au3 136.58(10) . . ?
Cl2 Au25 Au10 142.55(10) . . ?
Cl2 Au25 Au11 149.38(10) . . ?
Cl2 Au25 Au17 110.57(10) . 3_666 ?
Cl2 Au25 Au24 109.84(10) . . ?
Au3 Au26 Au7 100.46(2) . . ?
Au3 Au26 Au24 51.407(17) . . ?
Au3 Au26 Au27 119.07(2) . . ?
Au4 Au26 Au3 59.038(17) . . ?
Au4 Au26 Au5 69.344(18) . . ?
Au4 Au26 Au7 61.759(17) . . ?
Au4 Au26 Au24 59.261(17) . . ?
Au4 Au26 Au27 60.347(18) . . ?
Au5 Au26 Au3 56.413(17) . . ?
Au5 Au26 Au7 56.219(16) . . ?
Au5 Au26 Au24 105.00(2) . . ?
Au5 Au26 Au27 106.36(2) . . ?
Au7 Au26 Au24 120.83(2) . . ?
Au7 Au26 Au27 53.834(16) . . ?
Au27 Au26 Au24 92.09(2) . . ?
Cl4 Au26 Au3 133.67(10) . . ?
Cl4 Au26 Au4 160.56(10) . . ?
Cl4 Au26 Au5 128.91(10) . . ?
Cl4 Au26 Au7 119.72(11) . . ?
Cl4 Au26 Au24 114.18(10) . . ?
Cl4 Au26 Au27 103.70(10) . . ?
Au4 Au27 Au14 52.715(16) . . ?
Au4 Au27 Au16 110.37(2) . . ?
Au4 Au27 Au26 53.869(16) . . ?
Au7 Au27 Au4 62.883(18) . . ?
Au7 Au27 Au8 60.815(18) . . ?
Au7 Au27 Au14 103.99(2) . . ?
Au7 Au27 Au16 59.725(18) . . ?
Au7 Au27 Au26 62.702(18) . . ?
Au8 Au27 Au4 60.761(17) . . ?
Au8 Au27 Au14 55.399(17) . . ?
Au8 Au27 Au16 58.751(18) . . ?
Au8 Au27 Au26 106.70(2) . . ?
Au16 Au27 Au14 109.58(2) . . ?
Au16 Au27 Au26 119.34(2) . . ?
Au26 Au27 Au14 100.94(2) . . ?
P3 Au27 Au4 131.51(11) . . ?
P3 Au27 Au7 150.24(10) . . ?
P3 Au27 Au8 146.86(10) . . ?
P3 Au27 Au14 104.24(10) . . ?
P3 Au27 Au16 117.90(11) . . ?
P3 Au27 Au26 102.62(10) . . ?
C108 P1 Au22 108.7(5) . . ?
C108 P1 C112 106.5(8) . . ?
C110 P1 Au22 112.2(5) . . ?
C110 P1 C108 108.2(8) . . ?
C110 P1 C112 103.2(8) . . ?
C112 P1 Au22 117.5(6) . . ?
C114 P2 Au23 113.8(6) . . ?
C116 P2 Au23 109.1(5) . . ?
C116 P2 C114 106.9(9) . . ?
C116 P2 C118 109.0(9) . . ?
C118 P2 Au23 113.5(6) . . ?
C118 P2 C114 104.1(8) . . ?
C120 P3 Au27 113.2(5) . . ?
C120 P3 C124 105.0(8) . . ?
C122 P3 Au27 112.5(5) . . ?
C122 P3 C120 105.2(7) . . ?
C122 P3 C124 103.8(9) . . ?
C124 P3 Au27 116.1(6) . . ?
C126 P4 Au20 116.5(7) . . ?
C126 P4 C128 104.8(11) . . ?
C126 P4 C130 101.4(11) . . ?
C128 P4 Au20 116.6(9) . . ?
C128 P4 C130 107.2(10) . . ?
C130 P4 Au20 108.9(7) . . ?
C132 P4A Au20 119(2) . . ?
C134 P4A Au20 118(2) . . ?
C134 P4A C132 101(3) . . ?
C134 P4A C136 94(4) . . ?
C136 P4A Au20 113(2) . . ?
C136 P4A C132 108(3) . . ?
C138 P5 Au21 115.0(6) . . ?
C138 P5 C142 103.9(7) . . ?
C140 P5 Au21 113.3(5) . . ?
C140 P5 C138 107.4(8) . . ?
C140 P5 C142 107.8(7) . . ?
C142 P5 Au21 108.8(5) . . ?
C150 P6 Au16 114.9(6) . . ?
C150 P6 C152 97.1(10) . . ?
C152 P6 Au16 113.4(8) . . ?
C154 P6 Au16 117.1(9) . . ?
C154 P6 C150 110.1(12) . . ?
C154 P6 C152 101.6(12) . . ?
C156 P7 Au17 115.3(5) . . ?
C156 P7 C160 104.2(8) . . ?
C158 P7 Au17 114.4(5) . . ?
C158 P7 C156 104.8(8) . . ?
C158 P7 C160 103.7(7) . . ?
C160 P7 Au17 113.2(5) . . ?
C144 P8 Au18 114.5(5) . . ?
C146 P8 Au18 115.4(5) . . ?
C146 P8 C144 103.1(8) . . ?
C148 P8 Au18 111.7(6) . . ?
C148 P8 C144 104.1(8) . . ?
C148 P8 C146 107.0(8) . . ?
C101 P9 Au24 113.0(6) . . ?
C101 P9 C103 101.8(10) . . ?
C101 P9 C105 93.9(9) . . ?
C101 P9 C107 120.6(17) . . ?
C103 P9 Au24 119.4(8) . . ?
C103 P9 C105 110.4(11) . . ?
C105 P9 Au24 114.7(7) . . ?
C107 P9 Au24 112.7(13) . . ?
C102 C101 P9 120.1(15) . . ?
C104 C103 P9 115(2) . . ?
C106 C105 P9 112.4(17) . . ?
C106 C107 P9 113(2) . . ?
C109 C108 P1 119.8(12) . . ?
C111 C110 P1 120.8(12) . . ?
C113 C112 P1 111.9(13) . . ?
C115 C114 P2 115.8(14) . . ?
C117 C116 P2 118.4(14) . . ?
C119 C118 P2 116.9(14) . . ?
C121 C120 P3 116.5(12) . . ?
C123 C122 P3 113.3(12) . . ?
C125 C124 P3 113.3(14) . . ?
C127 C126 P4 113.1(17) . . ?
C129 C128 P4 115.0(17) . . ?
C131 C130 P4 118.1(18) . . ?
C133 C132 P4A 106(4) . . ?
C135 C134 P4A 114(6) . . ?
C137 C136 P4A 137(7) . . ?
C139 C138 P5 110.7(12) . . ?
C141 C140 P5 119.9(12) . . ?
C143 C142 P5 119.2(13) . . ?
C145 C144 P8 117.2(13) . . ?
C147 C146 P8 118.4(11) . . ?
C149 C148 P8 114.9(13) . . ?
C151 C150 P6 119.7(18) . . ?
C153 C152 P6 113.6(18) . . ?
C155 C154 P6 113(2) . . ?
C157 C156 P7 116.4(13) . . ?
C159 C158 P7 111.3(12) . . ?
C161 C160 P7 111.0(11) . . ?

loop_
_geom_bond_atom_site_label_1
_geom_bond_atom_site_label_2
_geom_bond_distance
_geom_bond_site_symmetry_2
_geom_bond_publ_flag
Au1 Au1 2.7651(10) 3_666 ?
Au1 Au2 2.8600(7) 3_666 ?
Au1 Au2 3.2058(7) . ?
Au1 Au3 2.7957(7) 3_666 ?
Au1 Au4 2.8374(7) . ?
Au1 Au4 3.1964(7) 3_666 ?
Au1 Au5 2.8116(7) . ?
Au1 Au6 2.9704(7) . ?
Au1 Au7 3.2139(7) . ?
Au1 Au10 3.2542(7) 3_666 ?
Au1 Au11 2.9771(7) 3_666 ?
Au1 Au13 2.7927(7) 3_666 ?
Au1A Au2 2.7050(5) . ?
Au1A Au2 2.7050(5) 3_666 ?
Au1A Au3 3.0544(5) . ?
Au1A Au3 3.0544(5) 3_666 ?
Au1A Au4 2.6874(5) 3_666 ?
Au1A Au4 2.6875(5) . ?
Au1A Au5 3.0903(5) . ?
Au1A Au5 3.0902(5) 3_666 ?
Au1A Au13 3.3365(5) 3_666 ?
Au1A Au13 3.3365(5) . ?
Au2 Au1 2.8600(7) 3_666 ?
Au2 Au3 3.1151(7) . ?
Au2 Au4 2.9130(7) 3_666 ?
Au2 Au5 2.7717(7) . ?
Au2 Au8 2.8557(7) 3_666 ?
Au2 Au10 2.9120(7) . ?
Au2 Au13 2.7706(7) 3_666 ?
Au2 Au14 2.7655(7) 3_666 ?
Au2 Au21 2.9406(7) . ?
Au2 Au22 2.6716(7) . ?
Au2 Au23 2.8604(7) . ?
Au3 Au1 2.7957(7) 3_666 ?
Au3 Au4 2.7376(7) . ?
Au3 Au5 2.6852(7) . ?
Au3 Au10 2.7223(7) . ?
Au3 Au11 2.9361(7) . ?
Au3 Au22 2.9175(7) . ?
Au3 Au24 2.6658(8) . ?
Au3 Au25 2.7544(7) . ?
Au3 Au26 2.8692(7) . ?
Au4 Au2 2.9130(7) 3_666 ?
Au4 Au5 3.1238(7) . ?
Au4 Au7 2.9278(7) . ?
Au4 Au8 2.8588(7) . ?
Au4 Au13 2.7395(7) . ?
Au4 Au14 2.7393(7) . ?
Au4 Au24 2.9603(7) . ?
Au4 Au26 2.6766(7) . ?
Au4 Au27 2.8799(7) . ?
Au5 Au6 2.8933(7) . ?
Au5 Au7 2.7440(7) . ?
Au5 Au20 2.7675(7) . ?
Au5 Au21 2.6368(7) . ?
Au5 Au22 2.8866(7) . ?
Au5 Au26 2.8111(7) . ?
Au6 Au7 2.8529(7) . ?
Au6 Au9 2.9294(7) . ?
Au6 Au11 2.8108(7) 3_666 ?
Au6 Au12 2.7803(7) 3_666 ?
Au6 Au13 2.8350(7) 3_666 ?
Au6 Au18 2.8986(7) . ?
Au6 Au19 2.8467(7) . ?
Au6 Au20 2.7359(7) . ?
Au6 Au21 2.9307(7) . ?
Au7 Au8 2.7825(7) . ?
Au7 Au9 2.8240(7) . ?
Au7 Au16 2.8312(7) . ?
Au7 Au19 2.7954(7) . ?
Au7 Au20 2.8518(7) . ?
Au7 Au26 3.0020(7) . ?
Au7 Au27 2.7273(7) . ?
Au8 Au2 2.8557(7) 3_666 ?
Au8 Au9 2.7906(7) . ?
Au8 Au10 2.8254(7) 3_666 ?
Au8 Au14 2.8278(7) . ?
Au8 Au15 2.7802(7) . ?
Au8 Au16 2.8080(7) . ?
Au8 Au23 2.8172(7) 3_666 ?
Au8 Au27 2.7697(7) . ?
Au9 Au10 2.8609(7) 3_666 ?
Au9 Au11 2.8264(7) 3_666 ?
Au9 Au15 2.7680(7) . ?
Au9 Au16 2.8042(7) . ?
Au9 Au17 2.7169(7) . ?
Au9 Au18 2.7380(7) . ?
Au9 Au19 2.7118(7) . ?
Au10 Au1 3.2541(7) 3_666 ?
Au10 Au8 2.8255(7) 3_666 ?
Au10 Au9 2.8610(7) 3_666 ?
Au10 Au11 2.8497(7) . ?
Au10 Au15 2.7965(7) 3_666 ?
Au10 Au17 2.8654(7) 3_666 ?
Au10 Au22 3.0032(7) . ?
Au10 Au23 2.7244(7) . ?
Au10 Au25 2.7954(7) . ?
Au11 Au1 2.9770(7) 3_666 ?
Au11 Au6 2.8107(7) 3_666 ?
Au11 Au9 2.8264(7) 3_666 ?
Au11 Au12 2.7368(7) . ?
Au11 Au13 2.8611(7) . ?
Au11 Au17 2.8865(7) 3_666 ?
Au11 Au18 2.8459(7) 3_666 ?
Au11 Au24 2.9939(8) . ?
Au11 Au25 2.6898(7) . ?
Au12 Au6 2.7802(7) 3_666 ?
Au12 Au13 2.6912(7) . ?
Au12 Au18 2.8683(8) 3_666 ?
Au12 Cl1 2.366(4) . ?
Au13 Au1 2.7927(7) 3_666 ?
Au13 Au2 2.7705(7) 3_666 ?
Au13 Au6 2.8351(7) 3_666 ?
Au13 Au14 2.8423(7) . ?
Au13 Au21 2.9932(7) 3_666 ?
Au13 Au24 2.9176(8) . ?
Au14 Au2 2.7654(7) 3_666 ?
Au14 Au23 3.3090(8) 3_666 ?
Au14 Au27 3.2457(8) . ?
Au14 Cl3 2.357(4) . ?
Au15 Au10 2.7966(7) 3_666 ?
Au15 Au16 3.1445(8) . ?
Au15 Au17 3.0583(8) . ?
Au15 Au23 2.9426(8) 3_666 ?
Au15 Cl5 2.368(4) . ?
Au16 Au19 3.1237(8) . ?
Au16 Au27 2.9460(8) . ?
Au16 P6 2.296(4) . ?
Au17 Au10 2.8655(7) 3_666 ?
Au17 Au11 2.8865(7) 3_666 ?
Au17 Au18 3.0647(8) . ?
Au17 Au25 2.9302(7) 3_666 ?
Au17 P7 2.292(4) . ?
Au18 Au11 2.8459(7) 3_666 ?
Au18 Au12 2.8683(8) 3_666 ?
Au18 Au19 2.9959(8) . ?
Au18 P8 2.291(4) . ?
Au19 Au20 2.8923(8) . ?
Au19 Cl6 2.368(3) . ?
Au20 Au21 3.1309(8) . ?
Au20 P4 2.274(8) . ?
Au20 P4A 2.357(19) . ?
Au21 Au13 2.9932(7) 3_666 ?
Au21 Au22 3.1233(8) . ?
Au21 P5 2.288(4) . ?
Au22 Au23 2.9574(8) . ?
Au22 P1 2.298(4) . ?
Au23 Au8 2.8172(7) 3_666 ?
Au23 Au14 3.3089(8) 3_666 ?
Au23 Au15 2.9425(8) 3_666 ?
Au23 P2 2.274(4) . ?
Au24 Au25 3.0898(8) . ?
Au24 Au26 3.2311(8) . ?
Au24 P9 2.274(4) . ?
Au25 Au17 2.9303(7) 3_666 ?
Au25 Cl2 2.347(3) . ?
Au26 Au27 3.0223(8) . ?
Au26 Cl4 2.362(3) . ?
Au27 P3 2.282(4) . ?
P1 C108 1.820(16) . ?
P1 C110 1.820(15) . ?
P1 C112 1.845(16) . ?
P2 C114 1.869(17) . ?
P2 C116 1.821(18) . ?
P2 C118 1.865(16) . ?
P3 C120 1.810(15) . ?
P3 C122 1.805(15) . ?
P3 C124 1.818(17) . ?
P4 C126 1.80(2) . ?
P4 C128 1.83(2) . ?
P4 C130 1.84(3) . ?
P4A C132 1.86(7) . ?
P4A C134 1.81(8) . ?
P4A C136 1.83(7) . ?
P5 C138 1.823(15) . ?
P5 C140 1.786(15) . ?
P5 C142 1.830(16) . ?
P6 C150 1.825(18) . ?
P6 C152 1.93(2) . ?
P6 C154 1.72(2) . ?
P7 C156 1.831(15) . ?
P7 C158 1.824(16) . ?
P7 C160 1.839(16) . ?
P8 C144 1.810(18) . ?
P8 C146 1.801(15) . ?
P8 C148 1.793(17) . ?
P9 C101 1.804(17) . ?
P9 C103 1.81(2) . ?
P9 C105 1.96(2) . ?
P9 C107 1.96(3) . ?
C101 C102 1.456(14) . ?
C103 C104 1.402(15) . ?
C105 C106 1.408(16) . ?
C106 C107 1.408(16) . ?
C108 C109 1.54(2) . ?
C110 C111 1.48(2) . ?
C112 C113 1.57(2) . ?
C114 C115 1.46(2) . ?
C116 C117 1.50(2) . ?
C118 C119 1.46(2) . ?
C120 C121 1.494(18) . ?
C122 C123 1.50(2) . ?
C124 C125 1.48(2) . ?
C126 C127 1.446(16) . ?
C128 C129 1.444(16) . ?
C130 C131 1.446(16) . ?
C132 C133 1.433(17) . ?
C134 C135 1.436(18) . ?
C136 C137 1.433(18) . ?
C138 C139 1.54(2) . ?
C140 C141 1.53(2) . ?
C142 C143 1.48(2) . ?
C144 C145 1.44(2) . ?
C146 C147 1.51(2) . ?
C148 C149 1.46(2) . ?
C150 C151 1.440(15) . ?
C152 C153 1.418(15) . ?
C154 C155 1.439(16) . ?
C156 C157 1.52(2) . ?
C158 C159 1.52(2) . ?
C160 C161 1.50(2) . ?
